data_4108159
loop_
_publ_author_name
'Sayaka Shishido'
'Tomoji Ozeki'

_publ_contact_author_address
;Department of Chemistry and Materials Science
Tokyo Institute of Technology
2-12-1-H-63 O-okayama, Meguro-ku, Tokyo 152-8551, Japan
;
_publ_contact_author_email tozeki@cms.titech.ac.jp
_publ_contact_author_fax 81(3)57342442
_publ_contact_author_name 'Tomoji Ozeki'
_publ_contact_author_phone 81(3)57342442
_publ_section_title
;
 The pH Dependent Nuclearity Variation of {Mo154-x}-type Polyoxomolybdates
 and Tectonic Effect on Their Aggregations
;
_journal_name_full 'Journal of the American Chemical Society'
_journal_page_first 10588
_journal_page_last 10595
_journal_paper_doi 10.1021/ja800784a
_journal_volume 130
_journal_year 2008
_chemical_formula_sum 'H412 Mo138 N40 O546'
_chemical_formula_weight 22951.42
_chemical_name_systematic
;
 ?
;
_space_group_IT_number 12
_symmetry_cell_setting monoclinic
_symmetry_space_group_name_Hall '-C 2y'
_symmetry_space_group_name_H-M 'C 1 2/m 1'
_atom_sites_solution_primary direct
_atom_sites_solution_secondary difmap
_audit_creation_method SHELXL-97
_cell_angle_alpha 90.00
_cell_angle_beta 94.283(1)
_cell_angle_gamma 90.00
_cell_formula_units_Z 2
_cell_length_a 26.9098(6)
_cell_length_b 42.9546(14)
_cell_length_c 29.4850(9)
_cell_measurement_reflns_used 139294
_cell_measurement_temperature 123(2)
_cell_measurement_theta_max 24.65
_cell_measurement_theta_min 3.36
_cell_volume 33986.5(17)
_computing_cell_refinement 'HKL2000 (Otwinowski & Minor, 1997)'
_computing_data_collection 'Crystal Clear (Molecular Structure Corporation, 2001)'
_computing_data_reduction 'HKL2000 (Otwinowski & Minor, 1997)'
_computing_molecular_graphics 'Diamond 3.1d (Brandenburg, 2007)'
_computing_structure_refinement 'SHELXL-97 (Sheldrick, 2008)'
_computing_structure_solution 'SHELXS-97 (Sheldrick, 2008)'
_diffrn_ambient_temperature 123(2)
_diffrn_measured_fraction_theta_full 0.990
_diffrn_measured_fraction_theta_max 0.990
_diffrn_measurement_device_type 'Rigaku Mercury CCD'
_diffrn_measurement_method oscillation
_diffrn_radiation_monochromator 'Si 111'
_diffrn_radiation_source 'KEK PF-AR NW2 beamline'
_diffrn_radiation_type synchrotron
_diffrn_radiation_wavelength 0.6890
_diffrn_reflns_av_R_equivalents 0.1069
_diffrn_reflns_av_sigmaI/netI 0.1001
_diffrn_reflns_limit_h_max 32
_diffrn_reflns_limit_h_min -32
_diffrn_reflns_limit_k_max 51
_diffrn_reflns_limit_k_min -51
_diffrn_reflns_limit_l_max 35
_diffrn_reflns_limit_l_min -35
_diffrn_reflns_number 137102
_diffrn_reflns_theta_full 24.65
_diffrn_reflns_theta_max 24.65
_diffrn_reflns_theta_min 3.36
_diffrn_standards_number 0
_exptl_absorpt_coefficient_mu 2.343
_exptl_absorpt_correction_T_max 0.9700
_exptl_absorpt_correction_T_min 0.9003
_exptl_absorpt_correction_type multi-scan
_exptl_crystal_colour 'dark blue'
_exptl_crystal_density_diffrn 2.243
_exptl_crystal_description plate
_exptl_crystal_F_000 21712
_exptl_crystal_size_max 0.04
_exptl_crystal_size_mid 0.03
_exptl_crystal_size_min 0.02
_refine_diff_density_max 2.713
_refine_diff_density_min -1.338
_refine_diff_density_rms 0.256
_refine_ls_extinction_method none
_refine_ls_goodness_of_fit_ref 1.032
_refine_ls_hydrogen_treatment undef
_refine_ls_matrix_type full
_refine_ls_number_parameters 1592
_refine_ls_number_reflns 31749
_refine_ls_number_restraints 3
_refine_ls_restrained_S_all 1.032
_refine_ls_R_factor_all 0.1237
_refine_ls_R_factor_gt 0.0695
_refine_ls_shift/su_max 0.002
_refine_ls_shift/su_mean 0.000
_refine_ls_structure_factor_coef Fsqd
_refine_ls_weighting_details 'calc w=1/[\s^2^(Fo^2^)+(0.1048P)^2^+1067.6046P] where P=(Fo^2^+2Fc^2^)/3'
_refine_ls_weighting_scheme calc
_refine_ls_wR_factor_gt 0.1987
_refine_ls_wR_factor_ref 0.2343
_reflns_number_gt 18739
_reflns_number_total 31749
_reflns_threshold_expression >2\s(I)
_cod_data_source_file ja800784a-file014.cif
_cod_data_source_block crystal_2
_cod_original_cell_volume 33987(2)
_cod_database_code 4108159

loop_
_symmetry_equiv_pos_as_xyz
'x, y, z'
'-x, y, -z'
'x+1/2, y+1/2, z'
'-x+1/2, y+1/2, -z'
'-x, -y, -z'
'x, -y, z'
'-x+1/2, -y+1/2, -z'
'x+1/2, -y+1/2, z'

loop_
_atom_site_label
_atom_site_type_symbol
_atom_site_fract_x
_atom_site_fract_y
_atom_site_fract_z
_atom_site_U_iso_or_equiv
_atom_site_adp_type
_atom_site_occupancy
_atom_site_symmetry_multiplicity
_atom_site_calc_flag
_atom_site_refinement_flags
_atom_site_disorder_assembly
_atom_site_disorder_group
Mo1A Mo 0.09822(5) 0.15179(3) 0.45582(4) 0.0293(3) Uani 1 1 d . C .
Mo1B Mo -0.04879(5) 0.32894(3) 0.14739(5) 0.0333(3) Uani 1 1 d . . .
Mo1C Mo -0.26063(5) 0.26353(3) -0.25557(5) 0.0328(3) Uani 1 1 d . B .
Mo1D Mo -0.34051(7) 0.0000 -0.43273(7) 0.0341(4) Uani 1 2 d S . .
Mo2A Mo 0.19189(5) 0.12846(3) 0.52542(4) 0.0302(3) Uani 1 1 d D C .
Mo2B Mo 0.04559(5) 0.36764(3) 0.19702(5) 0.0333(3) Uani 1 1 d . . .
Mo2C Mo -0.20475(5) 0.33149(3) -0.26397(5) 0.0319(3) Uani 1 1 d . B .
Mo2D Mo -0.31061(5) 0.04458(3) -0.51659(5) 0.0304(3) Uani 1 1 d . A .
Mo3A Mo 0.09952(5) 0.07493(3) 0.45693(4) 0.0290(3) Uani 1 1 d . . .
Mo3B Mo -0.01244(7) 0.29159(4) 0.24326(6) 0.0577(5) Uani 1 1 d D . .
Mo3C Mo -0.20412(6) 0.28242(4) -0.15639(5) 0.0372(3) Uani 1 1 d . B .
Mo3D1 Mo -0.3234(8) 0.07214(17) -0.3917(3) 0.035(2) Uani 0.64(9) 1 d PD A 1
Mo3D2 Mo -0.343(3) 0.0727(3) -0.3974(12) 0.054(9) Uani 0.36(9) 1 d P A 2
Mo4A Mo 0.00503(5) 0.12687(3) 0.38281(5) 0.0352(3) Uani 1 1 d . C .
Mo4B1 Mo -0.0954(14) 0.2564(5) 0.1477(6) 0.043(4) Uani 0.64(10) 1 d P . 3
Mo4B2 Mo -0.1097(14) 0.2612(6) 0.1529(6) 0.030(4) Uani 0.36(10) 1 d PD . 4
Mo4C1 Mo -0.2697(17) 0.2032(4) -0.1830(3) 0.046(4) Uani 0.71(10) 1 d P B 5
Mo4C2 Mo -0.2863(15) 0.2072(6) -0.1848(7) 0.031(4) Uani 0.29(10) 1 d PD B 6
Mo4D1 Mo -0.3594(7) 0.0000 -0.3222(5) 0.078(3) Uani 0.79(9) 2 d SP . 7
Mo4D2 Mo -0.348(3) 0.0000 -0.3184(10) 0.098(15) Uani 0.21(9) 2 d SPD . 8
Mo5A1 Mo 0.0620(4) 0.20789(16) 0.3819(4) 0.033(2) Uani 0.79(5) 1 d P C 9
Mo5A2 Mo 0.0491(11) 0.2120(4) 0.3970(16) 0.027(5) Uani 0.21(5) 1 d P C 10
Mo5B1 Mo -0.0993(5) 0.31371(19) 0.0434(3) 0.033(2) Uani 0.53(3) 1 d P . 11
Mo5B2 Mo -0.1186(5) 0.3218(3) 0.0537(3) 0.036(3) Uani 0.47(3) 1 d P . 12
Mo5C Mo -0.28841(6) 0.19732(4) -0.31146(5) 0.0420(4) Uani 1 1 d . B .
Mo6A Mo 0.17299(5) 0.21161(3) 0.47504(5) 0.0305(3) Uani 1 1 d . C .
Mo6B Mo -0.01891(5) 0.38502(3) 0.07756(5) 0.0342(3) Uani 1 1 d . . .
Mo6C Mo -0.25154(5) 0.27602(3) -0.36475(5) 0.0314(3) Uani 1 1 d . B .
Mo7A1 Mo -0.0097(3) 0.03997(8) 0.37965(19) 0.0310(14) Uani 0.510(16) 1 d PD C 13
Mo7A2 Mo 0.0123(4) 0.04099(9) 0.3678(2) 0.0377(17) Uani 0.490(16) 1 d PD C 14
Mo7C1 Mo -0.2280(3) 0.2227(3) -0.0637(4) 0.029(4) Uani 0.50(8) 1 d P . 15
Mo7C2 Mo -0.2219(12) 0.2202(6) -0.0674(8) 0.079(5) Uani 0.50(8) 1 d P . 16
Mo8B1 Mo -0.1513(3) 0.23474(6) 0.03689(7) 0.0420(14) Uani 0.90(2) 1 d P . 17
Mo8B2 Mo -0.178(2) 0.2394(7) 0.0392(6) 0.046(8) Uani 0.10(2) 1 d PD . 18
Mo9A Mo 0.21087(5) 0.14544(3) 0.41082(5) 0.0341(3) Uani 1 1 d . C .
Mo9B Mo 0.06238(5) 0.32166(3) 0.10076(5) 0.0320(3) Uani 1 1 d . . .
Mo9C Mo -0.14459(5) 0.26195(3) -0.29220(5) 0.0332(3) Uani 1 1 d . B .
Mo9D Mo -0.21708(7) 0.0000 -0.45351(7) 0.0355(5) Uani 1 2 d S . .
Mo10A Mo 0.30415(5) 0.12729(3) 0.48520(5) 0.0337(3) Uani 1 1 d . . .
Mo10B Mo 0.15355(5) 0.36151(3) 0.15259(5) 0.0329(3) Uani 1 1 d . . .
Mo10C Mo -0.09356(5) 0.33154(3) -0.30475(5) 0.0324(3) Uani 1 1 d . . .
Mo10D Mo -0.19211(5) 0.04360(3) -0.54244(4) 0.0285(3) Uani 1 1 d . . .
Mo11A Mo 0.28490(5) 0.20742(3) 0.43475(5) 0.0321(3) Uani 1 1 d . . .
Mo11B Mo 0.08997(5) 0.37927(3) 0.03476(5) 0.0338(3) Uani 1 1 d . . .
Mo11C Mo -0.13878(5) 0.27837(3) -0.40156(4) 0.0301(3) Uani 1 1 d . . .
O1A O 0.0660(4) 0.1619(2) 0.5000(3) 0.033(2) Uani 1 1 d . . .
O1B O -0.0898(4) 0.3520(3) 0.1713(4) 0.043(3) Uani 1 1 d . . .
O1C O -0.3155(4) 0.2816(3) -0.2582(4) 0.041(3) Uani 1 1 d . . .
O1D O -0.3999(6) 0.0000 -0.4552(6) 0.040(4) Uani 1 2 d S . .
O2A O 0.1695(4) 0.1446(2) 0.5708(4) 0.039(3) Uani 1 1 d D . .
O2B O 0.0111(4) 0.3982(3) 0.2107(4) 0.042(3) Uani 1 1 d . . .
O2C O -0.2586(4) 0.3506(3) -0.2793(4) 0.043(3) Uani 1 1 d . . .
O2D O -0.3642(4) 0.0386(3) -0.5479(4) 0.041(3) Uani 1 1 d . . .
O3A O 0.0470(4) 0.0853(3) 0.5176(3) 0.035(2) Uani 1 1 d . . .
O3B O -0.0663(5) 0.3159(4) 0.2687(4) 0.074(5) Uani 1 1 d . . .
O3C O -0.2850(5) 0.3007(3) -0.1413(4) 0.052(3) Uani 1 1 d . . .
O3D O -0.4092(5) 0.0749(3) -0.4162(5) 0.060(4) Uani 1 1 d . . .
O4A O -0.0405(4) 0.1334(3) 0.4194(4) 0.048(3) Uani 1 1 d . . .
O4C O -0.3435(5) 0.2207(3) -0.1785(4) 0.056(4) Uani 1 1 d . . .
O4D O -0.4205(9) 0.0000 -0.3309(8) 0.079(7) Uani 1 2 d SD . .
O5A O 0.0144(4) 0.2187(3) 0.4440(4) 0.049(3) Uani 1 1 d . . .
O5B O -0.1698(4) 0.3384(3) 0.0762(4) 0.050(3) Uani 1 1 d . . .
O5C O -0.3656(5) 0.2228(3) -0.3126(5) 0.059(4) Uani 1 1 d . . .
O6A O 0.1531(4) 0.2181(2) 0.5271(3) 0.037(3) Uani 1 1 d . . .
O6B O -0.0459(4) 0.4134(3) 0.1068(4) 0.044(3) Uani 1 1 d . . .
O6C O -0.2992(4) 0.3012(3) -0.3685(4) 0.040(3) Uani 1 1 d . . .
O7A O -0.0537(4) 0.0396(3) 0.4156(4) 0.051(3) Uani 1 1 d D . .
O7C O -0.2755(5) 0.2443(4) -0.0469(4) 0.060(4) Uani 1 1 d D . .
O9A O 0.1712(4) 0.1633(2) 0.4804(4) 0.037(3) Uani 1 1 d . . .
O9B O 0.0063(4) 0.3610(2) 0.1349(3) 0.033(2) Uani 1 1 d . . .
O9C O -0.2236(4) 0.2916(3) -0.3013(3) 0.034(2) Uani 1 1 d . . .
O9D O -0.3028(5) 0.0000 -0.4924(5) 0.031(3) Uani 1 2 d S . .
O10A O 0.1310(4) 0.1150(2) 0.4882(3) 0.032(2) Uani 1 1 d . . .
O10B O -0.0007(4) 0.3310(2) 0.2022(4) 0.035(2) Uani 1 1 d . . .
O10C O -0.2270(4) 0.2994(2) -0.2212(3) 0.033(2) Uani 1 1 d . . .
O10D O -0.3287(4) 0.0437(2) -0.4528(4) 0.036(2) Uani 1 1 d . . .
O11A O 0.0621(4) 0.1141(2) 0.4346(3) 0.032(2) Uani 1 1 d . . .
O11B O -0.0562(4) 0.2893(3) 0.1830(3) 0.037(3) Uani 1 1 d . . .
O11C O -0.2508(4) 0.2518(2) -0.1912(3) 0.035(2) Uani 1 1 d . . .
O11D O -0.3448(4) 0.0272(3) -0.3792(4) 0.042(3) Uani 1 1 d . . .
O12A O 0.0479(4) 0.1641(2) 0.4048(4) 0.037(3) Uani 1 1 d . . .
O12B O -0.0930(4) 0.3004(3) 0.1116(4) 0.039(3) Uani 1 1 d . . .
O12C O -0.2825(4) 0.2190(3) -0.2490(4) 0.039(3) Uani 1 1 d . . .
O13A O 0.1112(4) 0.1960(3) 0.4391(4) 0.037(3) Uani 1 1 d . . .
O13B O -0.0638(4) 0.3480(2) 0.0848(4) 0.037(3) Uani 1 1 d . . .
O13C O -0.2705(4) 0.2454(2) -0.3177(3) 0.036(2) Uani 1 1 d . . .
O14A O 0.2596(4) 0.1404(2) 0.5297(4) 0.035(2) Uani 1 1 d . . .
O14B O 0.1005(4) 0.3874(3) 0.1744(4) 0.043(3) Uani 1 1 d . . .
O14C O -0.1616(4) 0.3463(2) -0.3059(3) 0.034(2) Uani 1 1 d . . .
O14D O -0.2644(4) 0.0387(2) -0.5586(4) 0.032(2) Uani 1 1 d . . .
O15A O 0.2012(4) 0.0877(2) 0.5432(3) 0.033(2) Uani 1 1 d . . .
O15B O 0.0775(4) 0.3570(2) 0.2528(4) 0.038(3) Uani 1 1 d . . .
O15C O -0.1789(4) 0.3542(2) -0.2149(4) 0.036(2) Uani 1 1 d . . .
O15D O -0.3074(4) 0.0870(2) -0.5128(3) 0.035(2) Uani 1 1 d . . .
O16A O 0.1299(4) 0.0507(2) 0.5030(3) 0.035(2) Uani 1 1 d . . .
O16B O 0.0347(4) 0.3073(3) 0.2870(3) 0.040(3) Uani 1 1 d . . .
O16C O -0.1885(4) 0.3222(2) -0.1370(4) 0.036(2) Uani 1 1 d . . .
O16D O -0.3266(4) 0.1079(2) -0.4304(4) 0.038(3) Uani 1 1 d . . .
O17A O 0.0494(4) 0.0517(2) 0.4360(3) 0.032(2) Uani 1 1 d . . .
O17B O -0.0295(6) 0.2570(3) 0.2603(4) 0.079(5) Uani 1 1 d D . .
O17C O -0.2110(4) 0.2621(3) -0.1060(4) 0.043(3) Uani 1 1 d . . .
O17D O -0.3416(5) 0.0860(3) -0.3433(4) 0.063(4) Uani 1 1 d D . .
O18A O -0.0048(5) 0.0854(3) 0.3714(4) 0.050(3) Uani 1 1 d . . .
O18B O -0.0967(5) 0.2301(3) 0.1881(4) 0.055(4) Uani 1 1 d D . .
O18C O -0.2608(4) 0.2081(3) -0.1220(4) 0.045(3) Uani 1 1 d . . .
O18D O -0.3481(9) 0.0313(4) -0.2841(5) 0.111(7) Uani 1 1 d . . .
O19A O -0.0176(4) 0.1455(3) 0.3345(4) 0.040(3) Uani 1 1 d . . .
O19B O -0.1435(4) 0.2441(3) 0.1032(4) 0.041(3) Uani 1 1 d . . .
O19C O -0.2930(7) 0.1681(3) -0.1931(4) 0.074(5) Uani 1 1 d D . .
O20A O 0.0062(5) 0.2108(3) 0.3523(5) 0.054(3) Uani 1 1 d . . .
O20B O -0.1419(4) 0.2850(3) 0.0319(4) 0.041(3) Uani 1 1 d . . .
O20C O -0.3184(6) 0.1666(3) -0.2908(4) 0.066(4) Uani 1 1 d . . .
O21A O 0.0808(4) 0.2484(2) 0.3908(3) 0.033(2) Uani 1 1 d . . .
O21B O -0.1160(4) 0.3446(2) 0.0008(3) 0.035(2) Uani 1 1 d . . .
O21C O -0.3049(4) 0.1954(3) -0.3735(4) 0.040(3) Uani 1 1 d . . .
O22A O 0.1637(4) 0.2495(2) 0.4460(3) 0.032(2) Uani 1 1 d . . .
O22B O -0.0495(4) 0.3895(2) 0.0193(3) 0.034(2) Uani 1 1 d . . .
O22C O -0.2693(4) 0.2470(2) -0.4103(3) 0.033(2) Uani 1 1 d . . .
O23A O 0.2419(4) 0.2138(2) 0.4828(3) 0.032(2) Uani 1 1 d . . .
O23B O 0.0425(4) 0.4030(3) 0.0690(4) 0.043(3) Uani 1 1 d . . .
O23C O -0.2034(4) 0.2965(2) -0.3959(3) 0.036(3) Uani 1 1 d . . .
O24A O 0.0193(5) 0.0000 0.3894(5) 0.034(3) Uani 1 2 d S . .
O24C O -0.1744(4) 0.2384(3) -0.0267(4) 0.043(3) Uani 1 1 d . . .
O25A O -0.0370(6) 0.0327(3) 0.3259(5) 0.073(5) Uani 1 1 d . . .
O25C O -0.2328(8) 0.1872(4) -0.0379(5) 0.099(7) Uani 1 1 d . . .
O26B O -0.1759(6) 0.1988(3) 0.0457(4) 0.064(4) Uani 1 1 d . . .
O27A O 0.1464(4) 0.1394(2) 0.4003(3) 0.031(2) Uani 1 1 d . . .
O27B O 0.0097(4) 0.3013(2) 0.1172(4) 0.036(3) Uani 1 1 d . . .
O27C O -0.1854(4) 0.2434(2) -0.2567(3) 0.035(2) Uani 1 1 d . . .
O27D O -0.2597(6) 0.0000 -0.4112(5) 0.042(4) Uani 1 2 d S . .
O28A O 0.2251(4) 0.1144(3) 0.4556(3) 0.035(2) Uani 1 1 d . . .
O28B O 0.0906(3) 0.3299(2) 0.1605(4) 0.031(2) Uani 1 1 d . . .
O28C O -0.1337(4) 0.3004(2) -0.2575(3) 0.034(2) Uani 1 1 d . . .
O28D O -0.2293(4) 0.0423(2) -0.4744(3) 0.032(2) Uani 1 1 d . . .
O29A O 0.1396(4) 0.0718(2) 0.4155(3) 0.033(2) Uani 1 1 d . . .
O29B O 0.0432(5) 0.2728(3) 0.2055(4) 0.059(4) Uani 1 1 d . . .
O29C O -0.1484(4) 0.2689(3) -0.1708(4) 0.044(3) Uani 1 1 d . . .
O29D O -0.2615(5) 0.0672(3) -0.3835(5) 0.055(3) Uani 1 1 d . . .
O30A O 0.0732(4) 0.1171(3) 0.3408(4) 0.051(3) Uani 1 1 d . . .
O30B O -0.0406(4) 0.2431(3) 0.1188(4) 0.052(3) Uani 1 1 d . . .
O30C O -0.2009(6) 0.1954(4) -0.1916(5) 0.074(4) Uani 1 1 d . . .
O30D O -0.2720(9) 0.0000 -0.3182(7) 0.084(7) Uani 1 2 d S . .
O31A O 0.1023(6) 0.1944(3) 0.3432(4) 0.058(4) Uani 1 1 d . . .
O31B O -0.0462(4) 0.2998(3) 0.0252(4) 0.043(3) Uani 1 1 d . . .
O31C O -0.2265(5) 0.1855(3) -0.3085(4) 0.050(3) Uani 1 1 d . . .
O32A O 0.2078(4) 0.1909(2) 0.4066(4) 0.037(3) Uani 1 1 d . . .
O32B O 0.0320(4) 0.3453(2) 0.0519(3) 0.030(2) Uani 1 1 d . . .
O32C O -0.1745(4) 0.2480(2) -0.3495(3) 0.033(2) Uani 1 1 d . . .
O33A O 0.2779(4) 0.1613(3) 0.4438(4) 0.042(3) Uani 1 1 d . . .
O33B O 0.1152(4) 0.3569(2) 0.0912(4) 0.035(2) Uani 1 1 d . . .
O33C O -0.1184(4) 0.2942(2) -0.3381(4) 0.037(3) Uani 1 1 d . . .
O33D O -0.1909(6) 0.0000 -0.5179(5) 0.036(4) Uani 1 2 d S . .
O34A O 0.3561(4) 0.1445(3) 0.5065(4) 0.043(3) Uani 1 1 d . . .
O34B O 0.1927(4) 0.3889(3) 0.1359(4) 0.043(3) Uani 1 1 d . . .
O34C O -0.0749(4) 0.3522(3) -0.3481(4) 0.043(3) Uani 1 1 d . . .
O34D O -0.1694(4) 0.0356(3) -0.5921(4) 0.039(3) Uani 1 1 d . . .
O35A O 0.0631(5) 0.0463(3) 0.3410(4) 0.063(4) Uani 1 1 d D . .
O35C O -0.1619(5) 0.2035(4) -0.0991(5) 0.069(4) Uani 1 1 d . . .
O36B O -0.0905(5) 0.2284(3) 0.0314(5) 0.065(4) Uani 1 1 d . . .
O37A O 0.3414(4) 0.2123(3) 0.4622(4) 0.043(3) Uani 1 1 d . . .
O37B O 0.1359(4) 0.4056(3) 0.0348(4) 0.046(3) Uani 1 1 d . . .
O37C O -0.1115(4) 0.3061(2) -0.4307(4) 0.036(3) Uani 1 1 d . . .
O38A O 0.2339(4) 0.1324(3) 0.3623(4) 0.038(3) Uani 1 1 d . . .
O38B O 0.0961(4) 0.2938(2) 0.0771(4) 0.040(3) Uani 1 1 d . . .
O38C O -0.0908(4) 0.2417(2) -0.2818(3) 0.033(2) Uani 1 1 d . . .
O38D O -0.1598(6) 0.0000 -0.4241(5) 0.040(4) Uani 1 2 d S . .
OW1 O -0.0529(7) 0.0000 0.4960(7) 0.060(5) Uiso 1 2 d S . .
OW2 O 0.0001(5) 0.2890(3) 0.3720(5) 0.065(4) Uiso 1 1 d . . .
OW3 O -0.2905(6) 0.1862(4) 0.0421(5) 0.076(4) Uiso 1 1 d . . .
OW4 O -0.3869(7) 0.1536(4) -0.3913(6) 0.089(5) Uiso 1 1 d . . .
OW5 O -0.0909(7) 0.1903(4) 0.4021(6) 0.092(5) Uiso 1 1 d . . .
OW6 O -0.1973(7) 0.3795(4) -0.3840(6) 0.093(5) Uiso 1 1 d . . .
OW7 O -0.3659(7) 0.3423(4) -0.3188(6) 0.094(5) Uiso 1 1 d . . .
OW8 O -0.4114(7) 0.2412(4) -0.3948(6) 0.098(6) Uiso 1 1 d . . .
OW9 O -0.1373(11) 0.0000 0.3290(10) 0.112(9) Uiso 1 2 d S . .
OW10 O -0.3039(12) 0.0000 -0.6376(11) 0.129(11) Uiso 1 2 d S . .
OW11 O 0.0570(10) 0.2643(6) 0.5079(9) 0.152(9) Uiso 1 1 d . . .
OW12 O -0.4488(10) 0.0721(7) -0.5036(10) 0.158(10) Uiso 1 1 d . . .
OW13 O 0.0000 0.4546(10) 0.0000 0.165(15) Uiso 1 2 d S . .
OW14 O -0.1474(12) 0.4169(8) -0.2677(11) 0.186(12) Uiso 1 1 d . . .
OW15 O -0.4012(19) 0.0000 -0.6450(17) 0.201(19) Uiso 1 2 d S . .
OW16 O -0.1293(13) 0.1768(8) -0.2568(11) 0.193(13) Uiso 1 1 d . . .
OW17 O -0.1743(15) 0.0688(10) -0.3218(13) 0.235(16) Uiso 1 1 d . . .
OW18 O -0.4811(15) 0.0451(10) -0.3749(14) 0.241(17) Uiso 1 1 d . . .
OW19 O -0.2746(16) 0.1239(10) -0.0007(15) 0.253(18) Uiso 1 1 d . . .
OW20 O -0.0582(16) 0.3718(10) 0.3160(14) 0.248(18) Uiso 1 1 d . . .
OW21 O -0.3303(16) 0.3444(10) -0.1987(15) 0.255(18) Uiso 1 1 d . . .
OW22 O -0.1694(17) 0.3955(11) 0.1432(15) 0.263(19) Uiso 1 1 d . . .
OW23 O -0.0923(17) 0.4492(11) -0.1330(15) 0.264(19) Uiso 1 1 d . . .
OW24 O 0.0762(18) 0.2310(11) 0.0990(16) 0.28(2) Uiso 1 1 d . . .
OW25 O -0.0859(18) 0.2081(11) 0.2949(16) 0.28(2) Uiso 1 1 d . . .
OW26 O -0.136(3) 0.0000 -0.336(3) 0.30(3) Uiso 1 2 d S . .
OW27 O -0.466(3) 0.0000 -0.569(3) 0.31(3) Uiso 1 2 d S . .
OW28 O -0.493(2) 0.1605(13) -0.4258(19) 0.32(3) Uiso 1 1 d . . .
OW29 O -0.106(2) 0.4626(14) 0.0366(19) 0.34(3) Uiso 1 1 d . . .
OW30 O -0.406(2) 0.0955(14) -0.587(2) 0.35(3) Uiso 1 1 d . . .
OW31 O -0.260(2) 0.1142(14) -0.269(2) 0.35(3) Uiso 1 1 d . . .
OW32 O -0.305(2) 0.3641(16) -0.104(2) 0.39(3) Uiso 1 1 d . . .
OW33 O 0.012(3) 0.1859(17) 0.258(2) 0.42(4) Uiso 1 1 d . . .

loop_
_atom_site_aniso_label
_atom_site_aniso_U_11
_atom_site_aniso_U_22
_atom_site_aniso_U_33
_atom_site_aniso_U_23
_atom_site_aniso_U_13
_atom_site_aniso_U_12
Mo1A 0.0282(7) 0.0286(7) 0.0307(7) 0.0004(6) -0.0005(5) -0.0011(5)
Mo1B 0.0294(7) 0.0396(8) 0.0305(7) 0.0001(6) 0.0002(6) 0.0001(6)
Mo1C 0.0295(7) 0.0368(8) 0.0321(7) -0.0024(6) 0.0024(6) 0.0005(6)
Mo1D 0.0317(11) 0.0351(11) 0.0360(11) 0.000 0.0058(8) 0.000
Mo2A 0.0298(7) 0.0297(7) 0.0303(7) 0.0002(6) -0.0024(5) -0.0006(6)
Mo2B 0.0347(8) 0.0341(8) 0.0305(7) -0.0004(6) -0.0016(6) 0.0006(6)
Mo2C 0.0323(7) 0.0329(7) 0.0300(7) -0.0004(6) -0.0019(6) 0.0052(6)
Mo2D 0.0292(7) 0.0301(7) 0.0314(7) -0.0004(6) -0.0018(5) 0.0010(6)
Mo3A 0.0262(7) 0.0294(7) 0.0311(7) 0.0001(6) -0.0001(5) -0.0008(5)
Mo3B 0.0601(11) 0.0615(11) 0.0474(10) 0.0197(8) -0.0240(8) -0.0265(9)
Mo3C 0.0391(8) 0.0408(8) 0.0312(7) 0.0004(6) 0.0004(6) -0.0041(6)
Mo3D1 0.032(5) 0.0396(17) 0.033(2) -0.0059(12) 0.004(2) -0.002(2)
Mo3D2 0.08(2) 0.039(3) 0.051(6) -0.004(3) 0.021(11) -0.004(6)
Mo4A 0.0334(8) 0.0312(7) 0.0396(8) 0.0021(6) -0.0073(6) -0.0006(6)
Mo4B1 0.046(8) 0.049(3) 0.032(3) 0.001(3) -0.002(4) -0.009(4)
Mo4B2 0.027(7) 0.039(5) 0.024(4) 0.001(3) 0.007(4) -0.001(4)
Mo4C1 0.062(11) 0.043(3) 0.0323(16) 0.0019(15) -0.001(3) -0.011(5)
Mo4C2 0.019(10) 0.039(5) 0.033(4) 0.003(3) -0.003(4) 0.001(5)
Mo4D1 0.108(7) 0.068(5) 0.065(6) 0.000 0.053(5) 0.000
Mo4D2 0.21(4) 0.068(18) 0.016(13) 0.000 -0.03(2) 0.000
Mo5A1 0.033(3) 0.0322(14) 0.034(3) 0.0020(16) -0.004(2) 0.0004(16)
Mo5A2 0.021(6) 0.025(4) 0.035(10) -0.005(5) 0.006(7) 0.003(4)
Mo5B1 0.032(4) 0.037(2) 0.028(2) -0.0005(17) -0.001(2) 0.000(2)
Mo5B2 0.033(4) 0.045(3) 0.031(2) 0.001(2) -0.001(3) -0.001(3)
Mo5C 0.0509(10) 0.0385(8) 0.0366(8) -0.0027(7) 0.0032(7) -0.0059(7)
Mo6A 0.0315(7) 0.0290(7) 0.0303(7) 0.0015(6) -0.0023(6) -0.0024(6)
Mo6B 0.0364(8) 0.0347(8) 0.0308(7) -0.0010(6) -0.0026(6) 0.0021(6)
Mo6C 0.0304(7) 0.0323(7) 0.0310(7) -0.0027(6) -0.0015(6) 0.0045(6)
Mo7A1 0.030(3) 0.0288(16) 0.034(2) 0.0002(13) -0.0014(18) -0.0003(15)
Mo7A2 0.043(4) 0.0328(18) 0.036(2) -0.0009(15) -0.005(2) -0.0005(19)
Mo7C1 0.018(6) 0.041(4) 0.029(4) 0.001(2) 0.002(3) -0.004(2)
Mo7C2 0.114(11) 0.060(6) 0.057(6) 0.017(4) -0.036(6) -0.027(6)
Mo8B1 0.042(4) 0.0462(12) 0.0363(10) 0.0005(8) -0.0070(11) -0.0024(12)
Mo8B2 0.02(2) 0.082(14) 0.033(9) 0.005(8) -0.001(8) 0.001(12)
Mo9A 0.0281(7) 0.0403(8) 0.0337(7) 0.0004(6) 0.0009(6) -0.0023(6)
Mo9B 0.0290(7) 0.0346(7) 0.0323(7) -0.0007(6) 0.0018(6) -0.0016(6)
Mo9C 0.0300(7) 0.0365(8) 0.0331(7) 0.0015(6) 0.0012(6) 0.0007(6)
Mo9D 0.0291(10) 0.0477(12) 0.0295(10) 0.000 0.0008(8) 0.000
Mo10A 0.0292(7) 0.0312(7) 0.0399(8) 0.0023(6) -0.0030(6) -0.0035(6)
Mo10B 0.0322(8) 0.0347(8) 0.0311(7) 0.0024(6) -0.0020(6) -0.0038(6)
Mo10C 0.0340(8) 0.0338(8) 0.0290(7) 0.0012(6) -0.0010(6) -0.0001(6)
Mo10D 0.0290(7) 0.0288(7) 0.0275(7) -0.0009(5) 0.0001(5) -0.0007(5)
Mo11A 0.0285(7) 0.0321(7) 0.0347(7) 0.0039(6) -0.0036(6) -0.0042(6)
Mo11B 0.0358(8) 0.0350(8) 0.0300(7) 0.0011(6) -0.0021(6) -0.0039(6)
Mo11C 0.0332(7) 0.0290(7) 0.0279(7) 0.0002(6) 0.0009(6) 0.0014(6)
O1A 0.031(6) 0.034(6) 0.036(6) 0.005(5) 0.007(5) -0.006(5)
O1B 0.038(7) 0.061(8) 0.030(6) -0.006(5) 0.005(5) -0.005(6)
O1C 0.038(7) 0.049(7) 0.038(6) -0.012(5) 0.007(5) -0.005(5)
O1D 0.030(9) 0.035(9) 0.056(10) 0.000 0.008(7) 0.000
O2A 0.039(6) 0.035(6) 0.041(6) -0.003(5) -0.009(5) 0.003(5)
O2B 0.050(7) 0.035(6) 0.040(6) -0.011(5) -0.006(5) 0.011(5)
O2C 0.035(6) 0.042(7) 0.050(7) 0.007(6) -0.010(5) 0.007(5)
O2D 0.042(7) 0.038(6) 0.043(7) 0.007(5) -0.005(5) -0.004(5)
O3A 0.025(6) 0.046(7) 0.035(6) -0.004(5) 0.006(4) 0.002(5)
O3B 0.031(7) 0.152(15) 0.040(7) -0.009(8) 0.009(6) -0.016(8)
O3C 0.052(8) 0.049(7) 0.058(8) -0.011(6) 0.024(6) -0.005(6)
O3D 0.052(8) 0.041(7) 0.090(10) 0.009(7) 0.025(7) 0.016(6)
O4A 0.038(7) 0.063(8) 0.044(7) 0.005(6) 0.005(5) -0.001(6)
O4C 0.050(8) 0.091(10) 0.028(6) -0.015(6) 0.009(5) 0.000(7)
O4D 0.076(16) 0.065(14) 0.103(18) 0.000 0.041(13) 0.000
O5A 0.035(7) 0.053(8) 0.061(8) -0.001(6) 0.019(6) 0.011(6)
O5B 0.039(7) 0.069(9) 0.041(7) 0.001(6) 0.005(5) 0.009(6)
O5C 0.037(7) 0.082(10) 0.060(8) -0.024(7) 0.012(6) -0.013(7)
O6A 0.040(6) 0.037(6) 0.032(6) 0.010(5) 0.001(5) 0.004(5)
O6B 0.050(7) 0.044(7) 0.037(6) -0.006(5) -0.005(5) 0.010(6)
O6C 0.039(6) 0.040(6) 0.039(6) -0.001(5) -0.007(5) 0.017(5)
O7A 0.035(7) 0.060(8) 0.060(8) -0.010(6) 0.012(6) -0.007(6)
O7C 0.036(7) 0.108(12) 0.034(7) -0.010(7) -0.005(5) 0.007(7)
O9A 0.035(6) 0.038(6) 0.036(6) -0.004(5) -0.005(5) -0.010(5)
O9B 0.036(6) 0.033(6) 0.029(6) 0.004(5) 0.002(4) -0.003(5)
O9C 0.026(6) 0.045(6) 0.028(5) -0.001(5) -0.006(4) -0.002(5)
O9D 0.021(7) 0.025(8) 0.046(9) 0.000 -0.003(6) 0.000
O10A 0.023(5) 0.040(6) 0.033(6) 0.006(5) -0.004(4) -0.004(4)
O10B 0.030(6) 0.034(6) 0.042(6) -0.003(5) 0.005(5) 0.001(5)
O10C 0.031(6) 0.036(6) 0.033(6) -0.005(5) 0.001(4) 0.003(5)
O10D 0.041(6) 0.031(6) 0.036(6) -0.002(5) 0.001(5) -0.001(5)
O11A 0.030(6) 0.039(6) 0.026(5) -0.002(5) -0.005(4) 0.000(5)
O11B 0.033(6) 0.047(7) 0.030(6) -0.001(5) 0.002(5) 0.001(5)
O11C 0.041(6) 0.033(6) 0.031(6) 0.002(5) 0.010(5) -0.001(5)
O11D 0.044(7) 0.039(7) 0.045(7) 0.000(5) 0.010(5) 0.000(5)
O12A 0.034(6) 0.033(6) 0.043(6) 0.001(5) 0.001(5) 0.010(5)
O12B 0.035(6) 0.046(7) 0.034(6) 0.012(5) -0.004(5) 0.002(5)
O12C 0.035(6) 0.037(6) 0.045(7) -0.005(5) 0.010(5) -0.006(5)
O13A 0.039(6) 0.038(6) 0.034(6) -0.003(5) 0.000(5) -0.001(5)
O13B 0.038(6) 0.037(6) 0.035(6) -0.003(5) -0.003(5) -0.003(5)
O13C 0.038(6) 0.038(6) 0.032(6) -0.002(5) 0.008(5) 0.008(5)
O14A 0.034(6) 0.027(6) 0.041(6) 0.000(5) -0.005(5) -0.001(5)
O14B 0.039(7) 0.052(7) 0.036(6) -0.005(5) -0.006(5) 0.003(5)
O14C 0.044(6) 0.037(6) 0.022(5) 0.005(5) 0.000(5) 0.002(5)
O14D 0.027(6) 0.024(5) 0.043(6) 0.002(5) -0.005(5) 0.003(4)
O15A 0.036(6) 0.036(6) 0.025(5) -0.001(5) -0.002(4) -0.003(5)
O15B 0.039(6) 0.034(6) 0.040(6) -0.007(5) -0.005(5) -0.003(5)
O15C 0.032(6) 0.038(6) 0.038(6) 0.000(5) 0.006(5) 0.003(5)
O15D 0.038(6) 0.031(6) 0.035(6) 0.006(5) 0.004(5) 0.001(5)
O16A 0.034(6) 0.037(6) 0.035(6) -0.006(5) 0.000(5) -0.006(5)
O16B 0.046(7) 0.048(7) 0.027(6) 0.002(5) 0.003(5) 0.002(5)
O16C 0.039(6) 0.036(6) 0.034(6) -0.001(5) -0.001(5) -0.001(5)
O16D 0.029(6) 0.034(6) 0.050(7) 0.000(5) 0.013(5) 0.000(5)
O17A 0.035(6) 0.029(5) 0.029(5) -0.001(4) -0.002(4) -0.001(4)
O17B 0.109(13) 0.081(11) 0.045(8) 0.016(7) -0.018(8) -0.053(10)
O17C 0.051(7) 0.037(6) 0.041(7) -0.001(5) -0.004(5) -0.010(5)
O17D 0.081(10) 0.057(8) 0.057(8) -0.012(7) 0.042(7) 0.002(7)
O18A 0.054(8) 0.040(7) 0.051(7) 0.003(6) -0.018(6) -0.004(6)
O18B 0.070(9) 0.045(7) 0.046(7) 0.018(6) -0.021(6) -0.015(6)
O18C 0.037(7) 0.049(7) 0.046(7) -0.001(6) -0.008(5) -0.001(5)
O18D 0.23(2) 0.054(10) 0.057(10) -0.021(8) 0.054(12) -0.005(12)
O19A 0.042(7) 0.035(6) 0.044(7) 0.002(5) 0.003(5) -0.008(5)
O19B 0.037(6) 0.053(7) 0.033(6) 0.004(5) -0.002(5) -0.016(5)
O19C 0.132(14) 0.048(8) 0.041(8) 0.002(6) 0.004(8) -0.030(9)
O20A 0.046(7) 0.038(7) 0.073(9) 0.003(6) -0.031(6) -0.010(6)
O20B 0.041(7) 0.054(7) 0.028(6) 0.003(5) 0.001(5) -0.002(6)
O20C 0.096(11) 0.059(9) 0.044(8) -0.003(7) 0.013(7) -0.029(8)
O21A 0.036(6) 0.028(5) 0.035(6) 0.002(5) 0.003(5) 0.001(5)
O21B 0.030(6) 0.039(6) 0.035(6) -0.001(5) -0.008(5) -0.002(5)
O21C 0.034(6) 0.041(7) 0.046(7) -0.002(5) 0.004(5) -0.007(5)
O22A 0.029(6) 0.031(6) 0.037(6) -0.002(5) 0.005(4) -0.004(4)
O22B 0.029(6) 0.032(6) 0.039(6) 0.003(5) -0.011(5) 0.007(4)
O22C 0.035(6) 0.036(6) 0.030(6) 0.000(5) 0.004(5) 0.002(5)
O23A 0.034(6) 0.035(6) 0.026(5) 0.007(4) -0.006(4) 0.001(5)
O23B 0.054(7) 0.036(6) 0.038(6) 0.003(5) 0.000(5) -0.005(5)
O23C 0.040(6) 0.038(6) 0.031(6) -0.005(5) 0.002(5) 0.007(5)
O24A 0.033(8) 0.031(8) 0.037(9) 0.000 -0.006(7) 0.000
O24C 0.044(7) 0.054(7) 0.030(6) 0.009(5) 0.000(5) -0.003(6)
O25A 0.131(14) 0.026(6) 0.055(8) -0.004(6) -0.045(9) 0.008(8)
O25C 0.162(18) 0.071(11) 0.053(9) 0.025(8) -0.056(10) -0.039(11)
O26B 0.087(11) 0.061(9) 0.039(7) 0.005(6) -0.023(7) -0.023(8)
O27A 0.032(6) 0.031(6) 0.028(5) -0.001(4) -0.003(4) -0.004(4)
O27B 0.035(6) 0.037(6) 0.034(6) 0.006(5) -0.007(5) -0.001(5)
O27C 0.037(6) 0.039(6) 0.027(5) 0.003(5) 0.001(5) 0.009(5)
O27D 0.043(10) 0.039(9) 0.041(9) 0.000 -0.001(7) 0.000
O28A 0.028(6) 0.045(7) 0.031(6) -0.003(5) -0.007(4) 0.001(5)
O28B 0.020(5) 0.031(6) 0.043(6) -0.005(5) -0.002(4) -0.001(4)
O28C 0.037(6) 0.030(6) 0.034(6) -0.002(5) 0.002(5) 0.006(5)
O28D 0.031(6) 0.031(6) 0.032(6) -0.002(5) -0.002(4) 0.006(4)
O29A 0.031(6) 0.032(6) 0.036(6) 0.008(5) -0.002(5) 0.000(5)
O29B 0.072(9) 0.059(8) 0.043(7) -0.006(6) -0.018(7) 0.016(7)
O29C 0.047(7) 0.042(7) 0.042(7) -0.001(5) -0.007(5) 0.007(5)
O29D 0.053(8) 0.045(7) 0.066(9) 0.004(6) 0.000(6) 0.001(6)
O30A 0.041(7) 0.074(9) 0.037(7) -0.019(6) 0.003(5) -0.002(6)
O30B 0.034(7) 0.058(8) 0.063(8) -0.019(7) -0.015(6) 0.010(6)
O30C 0.067(10) 0.083(11) 0.068(10) -0.008(8) -0.010(8) 0.038(8)
O30D 0.087(17) 0.12(2) 0.044(12) 0.000 -0.015(11) 0.000
O31A 0.095(11) 0.038(7) 0.043(7) -0.004(6) 0.028(7) 0.005(7)
O31B 0.035(6) 0.056(7) 0.038(6) 0.001(6) 0.002(5) 0.008(5)
O31C 0.052(8) 0.054(8) 0.040(7) -0.009(6) -0.012(6) 0.012(6)
O32A 0.033(6) 0.038(6) 0.039(6) -0.002(5) 0.002(5) -0.005(5)
O32B 0.027(5) 0.029(5) 0.032(6) -0.003(4) -0.003(4) -0.002(4)
O32C 0.029(6) 0.043(6) 0.029(6) -0.006(5) 0.003(4) 0.000(5)
O33A 0.047(7) 0.038(6) 0.043(7) 0.006(5) 0.003(5) -0.005(5)
O33B 0.033(6) 0.029(6) 0.043(6) 0.005(5) -0.003(5) 0.001(5)
O33C 0.038(6) 0.038(6) 0.034(6) 0.002(5) -0.005(5) 0.002(5)
O33D 0.038(9) 0.039(9) 0.029(8) 0.000 -0.008(7) 0.000
O34A 0.034(6) 0.039(7) 0.054(7) -0.009(6) -0.009(5) -0.007(5)
O34B 0.039(7) 0.046(7) 0.044(7) 0.004(6) -0.005(5) -0.006(5)
O34C 0.050(7) 0.042(7) 0.035(6) 0.007(5) 0.004(5) -0.007(6)
O34D 0.044(7) 0.041(6) 0.032(6) -0.002(5) 0.000(5) -0.012(5)
O35A 0.091(11) 0.067(9) 0.036(7) -0.004(6) 0.024(7) -0.019(8)
O35C 0.049(8) 0.094(11) 0.061(9) -0.029(8) -0.015(7) 0.023(8)
O36B 0.059(9) 0.074(10) 0.060(9) -0.010(7) -0.016(7) 0.021(7)
O37A 0.031(6) 0.033(6) 0.064(8) 0.013(6) -0.004(5) 0.000(5)
O37B 0.044(7) 0.060(8) 0.033(6) 0.000(6) -0.008(5) -0.006(6)
O37C 0.036(6) 0.027(6) 0.046(7) 0.003(5) 0.007(5) 0.005(5)
O38A 0.035(6) 0.040(6) 0.038(6) 0.009(5) 0.001(5) 0.002(5)
O38B 0.036(6) 0.034(6) 0.052(7) 0.007(5) 0.009(5) -0.004(5)
O38C 0.026(6) 0.037(6) 0.037(6) -0.005(5) 0.002(4) -0.002(4)
O38D 0.032(9) 0.060(11) 0.028(8) 0.000 0.002(6) 0.000

loop_
_atom_type_symbol
_atom_type_description
_atom_type_scat_dispersion_real
_atom_type_scat_dispersion_imag
_atom_type_scat_source
H H 0.0000 0.0000 'International Tables Vol C Tables 4.2.6.8 and 6.1.1.4'
Mo Mo -2.0163 0.6505 'International Tables Vol C Tables 4.2.6.8 and 6.1.1.4'
N N 0.0037 0.0031 'International Tables Vol C Tables 4.2.6.8 and 6.1.1.4'
O O 0.0071 0.0057 'International Tables Vol C Tables 4.2.6.8 and 6.1.1.4'

loop_
_geom_angle_atom_site_label_1
_geom_angle_atom_site_label_2
_geom_angle_atom_site_label_3
_geom_angle
_geom_angle_site_symmetry_1
_geom_angle_site_symmetry_3
O1A Mo1A O11A 100.9(5) . .
O1A Mo1A O13A 93.1(5) . .
O11A Mo1A O13A 142.6(4) . .
O1A Mo1A O10A 94.0(5) . .
O11A Mo1A O10A 72.2(4) . .
O13A Mo1A O10A 141.6(4) . .
O1A Mo1A O12A 98.9(5) . .
O11A Mo1A O12A 71.9(4) . .
O13A Mo1A O12A 71.7(4) . .
O10A Mo1A O12A 143.5(4) . .
O1A Mo1A O9A 101.3(5) . .
O11A Mo1A O9A 137.0(4) . .
O13A Mo1A O9A 71.6(4) . .
O10A Mo1A O9A 69.9(4) . .
O12A Mo1A O9A 138.8(4) . .
O1A Mo1A O27A 175.6(4) . .
O11A Mo1A O27A 82.6(4) . .
O13A Mo1A O27A 85.6(4) . .
O10A Mo1A O27A 84.4(4) . .
O12A Mo1A O27A 84.8(4) . .
O9A Mo1A O27A 74.3(4) . .
O1B Mo1B O12B 101.8(5) . .
O1B Mo1B O10B 92.3(5) . .
O12B Mo1B O10B 142.6(4) . .
O1B Mo1B O11B 100.8(5) . .
O12B Mo1B O11B 70.9(4) . .
O10B Mo1B O11B 72.5(4) . .
O1B Mo1B O13B 92.9(5) . .
O12B Mo1B O13B 72.0(4) . .
O10B Mo1B O13B 142.2(4) . .
O11B Mo1B O13B 142.4(4) . .
O1B Mo1B O9B 100.5(5) . .
O12B Mo1B O9B 137.1(4) . .
O10B Mo1B O9B 71.7(4) . .
O11B Mo1B O9B 138.7(4) . .
O13B Mo1B O9B 70.6(4) . .
O1B Mo1B O27B 175.6(5) . .
O12B Mo1B O27B 82.4(4) . .
O10B Mo1B O27B 85.0(4) . .
O11B Mo1B O27B 81.8(4) . .
O13B Mo1B O27B 87.1(4) . .
O9B Mo1B O27B 75.3(4) . .
O1C Mo1C O11C 102.7(5) . .
O1C Mo1C O13C 94.7(5) . .
O11C Mo1C O13C 142.1(4) . .
O1C Mo1C O12C 100.5(5) . .
O11C Mo1C O12C 71.5(4) . .
O13C Mo1C O12C 72.3(4) . .
O1C Mo1C O10C 91.7(5) . .
O11C Mo1C O10C 71.8(4) . .
O13C Mo1C O10C 141.6(4) . .
O12C Mo1C O10C 143.1(4) . .
O1C Mo1C O9C 99.3(5) . .
O11C Mo1C O9C 136.7(4) . .
O13C Mo1C O9C 70.9(4) . .
O12C Mo1C O9C 139.3(4) . .
O10C Mo1C O9C 70.7(4) . .
O1C Mo1C O27C 174.1(5) . .
O11C Mo1C O27C 81.8(4) . .
O13C Mo1C O27C 83.8(4) . .
O12C Mo1C O27C 84.5(4) . .
O10C Mo1C O27C 86.0(4) . .
O9C Mo1C O27C 74.8(4) . .
O1D Mo1D O11D 101.8(6) . 6
O1D Mo1D O11D 101.8(6) . .
O11D Mo1D O11D 72.5(7) 6 .
O1D Mo1D O10D 92.9(4) . .
O11D Mo1D O10D 144.3(4) 6 .
O11D Mo1D O10D 72.7(4) . .
O1D Mo1D O10D 92.9(4) . 6
O11D Mo1D O10D 72.7(4) 6 6
O11D Mo1D O10D 144.3(4) . 6
O10D Mo1D O10D 139.5(6) . 6
O1D Mo1D O9D 100.1(7) . .
O11D Mo1D O9D 137.1(4) 6 .
O11D Mo1D O9D 137.1(4) . .
O10D Mo1D O9D 69.8(3) . .
O10D Mo1D O9D 69.8(3) 6 .
O1D Mo1D O27D 173.5(7) . .
O11D Mo1D O27D 83.4(5) 6 .
O11D Mo1D O27D 83.4(5) . .
O10D Mo1D O27D 84.9(3) . .
O10D Mo1D O27D 84.9(3) 6 .
O9D Mo1D O27D 73.4(6) . .
O2A Mo2A O15A 102.5(5) . .
O2A Mo2A O14A 103.9(5) . .
O15A Mo2A O14A 97.4(4) . .
O2A Mo2A O10A 103.5(5) . .
O15A Mo2A O10A 88.3(4) . .
O14A Mo2A O10A 150.1(4) . .
O2A Mo2A O9A 97.0(5) . .
O15A Mo2A O9A 154.7(4) . .
O14A Mo2A O9A 93.5(4) . .
O10A Mo2A O9A 71.4(4) . .
O2A Mo2A O28A 170.1(5) . .
O15A Mo2A O28A 87.3(4) . .
O14A Mo2A O28A 72.8(4) . .
O10A Mo2A O28A 78.2(4) . .
O9A Mo2A O28A 74.1(4) . .
O2B Mo2B O15B 102.0(5) . .
O2B Mo2B O14B 101.4(6) . .
O15B Mo2B O14B 95.9(5) . .
O2B Mo2B O10B 103.6(5) . .
O15B Mo2B O10B 89.4(5) . .
O14B Mo2B O10B 152.8(5) . .
O2B Mo2B O9B 93.7(5) . .
O15B Mo2B O9B 157.7(4) . .
O14B Mo2B O9B 96.4(4) . .
O10B Mo2B O9B 71.4(4) . .
O2B Mo2B O28B 166.3(5) . .
O15B Mo2B O28B 90.9(4) . .
O14B Mo2B O28B 72.6(4) . .
O10B Mo2B O28B 80.7(4) . .
O9B Mo2B O28B 75.2(4) . .
O2C Mo2C O15C 102.6(5) . .
O2C Mo2C O14C 102.7(5) . .
O15C Mo2C O14C 97.1(5) . .
O2C Mo2C O10C 102.3(5) . .
O15C Mo2C O10C 89.0(4) . .
O14C Mo2C O10C 152.4(4) . .
O2C Mo2C O9C 95.1(5) . .
O15C Mo2C O9C 156.5(4) . .
O14C Mo2C O9C 94.0(4) . .
O10C Mo2C O9C 72.0(4) . .
O2C Mo2C O28C 168.3(5) . .
O15C Mo2C O28C 88.8(4) . .
O14C Mo2C O28C 72.7(4) . .
O10C Mo2C O28C 80.5(4) . .
O9C Mo2C O28C 74.8(4) . .
O2D Mo2D O15D 102.7(5) . .
O2D Mo2D O14D 101.9(5) . .
O15D Mo2D O14D 98.4(4) . .
O2D Mo2D O10D 105.0(5) . .
O15D Mo2D O10D 88.6(4) . .
O14D Mo2D O10D 150.0(4) . .
O2D Mo2D O9D 96.4(5) . .
O15D Mo2D O9D 155.2(5) . .
O14D Mo2D O9D 92.9(5) . .
O10D Mo2D O9D 71.2(5) . .
O2D Mo2D O28D 168.4(5) . .
O15D Mo2D O28D 88.5(4) . .
O14D Mo2D O28D 73.2(4) . .
O10D Mo2D O28D 77.9(4) . .
O9D Mo2D O28D 73.7(4) . .
O29A Mo3A O17A 102.5(5) . .
O29A Mo3A O16A 102.3(5) . .
O17A Mo3A O16A 103.0(5) . .
O29A Mo3A O11A 99.0(4) . .
O17A Mo3A O11A 90.4(4) . .
O16A Mo3A O11A 151.5(4) . .
O29A Mo3A O10A 97.0(5) . .
O17A Mo3A O10A 153.5(4) . .
O16A Mo3A O10A 89.9(4) . .
O11A Mo3A O10A 68.9(4) . .
O29A Mo3A O3A 173.2(4) . .
O17A Mo3A O3A 83.5(4) . .
O16A Mo3A O3A 79.1(4) . .
O11A Mo3A O3A 77.6(4) . .
O10A Mo3A O3A 76.2(4) . .
O17B Mo3B O16B 107.8(6) . .
O17B Mo3B O3B 97.6(8) . .
O16B Mo3B O3B 91.5(5) . .
O17B Mo3B O11B 93.8(6) . .
O16B Mo3B O11B 158.2(5) . .
O3B Mo3B O11B 88.0(5) . .
O17B Mo3B O29B 92.3(8) . .
O16B Mo3B O29B 91.7(5) . .
O3B Mo3B O29B 168.1(6) . .
O11B Mo3B O29B 84.7(4) . .
O17B Mo3B O10B 162.4(5) . .
O16B Mo3B O10B 89.0(4) . .
O3B Mo3B O10B 86.6(6) . .
O11B Mo3B O10B 69.2(4) . .
O29B Mo3B O10B 82.1(5) . .
O29C Mo3C O17C 101.3(6) . .
O29C Mo3C O16C 102.1(5) . .
O17C Mo3C O16C 103.6(5) . .
O29C Mo3C O11C 100.2(5) . .
O17C Mo3C O11C 90.3(5) . .
O16C Mo3C O11C 150.7(5) . .
O29C Mo3C O10C 95.5(5) . .
O17C Mo3C O10C 155.3(5) . .
O16C Mo3C O10C 90.3(4) . .
O11C Mo3C O10C 68.8(4) . .
O29C Mo3C O3C 176.0(5) . .
O17C Mo3C O3C 81.4(5) . .
O16C Mo3C O3C 80.1(5) . .
O11C Mo3C O3C 76.7(4) . .
O10C Mo3C O3C 81.1(4) . .
O17D Mo3D1 O29D 106.1(11) . .
O17D Mo3D1 O16D 103.0(8) . .
O29D Mo3D1 O16D 100.8(9) . .
O17D Mo3D1 O11D 94.4(7) . .
O29D Mo3D1 O11D 98.3(8) . .
O16D Mo3D1 O11D 149.3(10) . .
O17D Mo3D1 O10D 155.7(13) . .
O29D Mo3D1 O10D 93.0(8) . .
O16D Mo3D1 O10D 87.6(5) . .
O11D Mo3D1 O10D 67.6(5) . .
O17D Mo3D1 O3D 84.2(10) . .
O29D Mo3D1 O3D 169.6(7) . .
O16D Mo3D1 O3D 77.1(8) . .
O11D Mo3D1 O3D 79.8(8) . .
O10D Mo3D1 O3D 76.8(7) . .
O17D Mo3D2 O3D 102(3) . .
O17D Mo3D2 O16D 103.4(14) . .
O3D Mo3D2 O16D 93(3) . .
O17D Mo3D2 O11D 94.2(14) . .
O3D Mo3D2 O11D 95(3) . .
O16D Mo3D2 O11D 158.6(19) . .
O17D Mo3D2 O10D 160(4) . .
O3D Mo3D2 O10D 91(3) . .
O16D Mo3D2 O10D 90.7(7) . .
O11D Mo3D2 O10D 69.3(6) . .
O17D Mo3D2 O29D 85(3) . .
O3D Mo3D2 O29D 172.5(12) . .
O16D Mo3D2 O29D 85(3) . .
O11D Mo3D2 O29D 84(3) . .
O10D Mo3D2 O29D 81(2) . .
O19A Mo4A O4A 102.8(6) . .
O19A Mo4A O18A 105.5(5) . .
O4A Mo4A O18A 100.1(6) . .
O19A Mo4A O12A 93.1(5) . .
O4A Mo4A O12A 94.9(5) . .
O18A Mo4A O12A 152.7(5) . .
O19A Mo4A O11A 154.4(5) . .
O4A Mo4A O11A 95.8(5) . .
O18A Mo4A O11A 88.1(4) . .
O12A Mo4A O11A 67.6(4) . .
O19A Mo4A O30A 83.5(5) . .
O4A Mo4A O30A 173.2(5) . .
O18A Mo4A O30A 80.6(5) . .
O12A Mo4A O30A 82.0(4) . .
O11A Mo4A O30A 77.5(4) . .
O18B Mo4B1 O30B 101(2) . .
O18B Mo4B1 O19B 105.4(8) . .
O30B Mo4B1 O19B 97.3(15) . .
O18B Mo4B1 O11B 98.4(7) . .
O30B Mo4B1 O11B 92.9(14) . .
O19B Mo4B1 O11B 151.8(15) . .
O18B Mo4B1 O12B 162.9(18) . .
O30B Mo4B1 O12B 89.4(12) . .
O19B Mo4B1 O12B 86.8(7) . .
O11B Mo4B1 O12B 67.0(5) . .
O18B Mo4B1 O4C 87.1(17) . 7_455
O30B Mo4B1 O4C 171.1(8) . 7_455
O19B Mo4B1 O4C 85.0(16) . 7_455
O11B Mo4B1 O4C 81.4(13) . 7_455
O12B Mo4B1 O4C 82.1(13) . 7_455
O4C Mo4B2 O18B 102.2(15) 7_455 .
O4C Mo4B2 O19B 101.4(18) 7_455 .
O18B Mo4B2 O19B 104.0(12) . .
O4C Mo4B2 O11B 93.3(13) 7_455 .
O18B Mo4B2 O11B 95.3(11) . .
O19B Mo4B2 O11B 152.5(15) . .
O4C Mo4B2 O12B 94.9(15) 7_455 .
O18B Mo4B2 O12B 156(2) . .
O19B Mo4B2 O12B 88.4(7) . .
O11B Mo4B2 O12B 67.1(6) . .
O4C Mo4B2 O30B 172.1(11) 7_455 .
O18B Mo4B2 O30B 82.5(18) . .
O19B Mo4B2 O30B 83.5(15) . .
O11B Mo4B2 O30B 79.8(13) . .
O12B Mo4B2 O30B 78.9(12) . .
O19C Mo4C1 O18C 107.7(7) . .
O19C Mo4C1 O30C 100.1(19) . .
O18C Mo4C1 O30C 95.4(18) . .
O19C Mo4C1 O12C 95.5(9) . .
O18C Mo4C1 O12C 154.0(13) . .
O30C Mo4C1 O12C 91.6(11) . .
O19C Mo4C1 O4C 89.4(18) . .
O18C Mo4C1 O4C 87.2(14) . .
O30C Mo4C1 O4C 168.8(8) . .
O12C Mo4C1 O4C 81.5(15) . .
O19C Mo4C1 O11C 161.6(16) . .
O18C Mo4C1 O11C 89.1(6) . .
O30C Mo4C1 O11C 85.3(12) . .
O12C Mo4C1 O11C 66.6(5) . .
O4C Mo4C1 O11C 83.9(13) . .
O4C Mo4C2 O19C 105.6(16) . .
O4C Mo4C2 O18C 98.8(12) . .
O19C Mo4C2 O18C 100.5(16) . .
O4C Mo4C2 O12C 97.6(19) . .
O19C Mo4C2 O12C 97.3(10) . .
O18C Mo4C2 O12C 151.5(15) . .
O4C Mo4C2 O11C 96.9(16) . .
O19C Mo4C2 O11C 155(2) . .
O18C Mo4C2 O11C 86.5(9) . .
O12C Mo4C2 O11C 68.5(7) . .
O4C Mo4C2 O30C 171.9(13) . .
O19C Mo4C2 O30C 82.5(18) . .
O18C Mo4C2 O30C 78.9(15) . .
O12C Mo4C2 O30C 81.6(11) . .
O11C Mo4C2 O30C 75.2(11) . .
O4D Mo4D1 O18D 102.8(10) . 6
O4D Mo4D1 O18D 102.8(10) . .
O18D Mo4D1 O18D 99.3(15) 6 .
O4D Mo4D1 O11D 96.9(11) . .
O18D Mo4D1 O11D 153.8(10) 6 .
O18D Mo4D1 O11D 93.0(6) . .
O4D Mo4D1 O11D 96.9(11) . 6
O18D Mo4D1 O11D 93.0(6) 6 6
O18D Mo4D1 O11D 153.8(10) . 6
O11D Mo4D1 O11D 67.4(7) . 6
O4D Mo4D1 O30D 174.0(12) . .
O18D Mo4D1 O30D 81.0(11) 6 .
O18D Mo4D1 O30D 81.0(11) . .
O11D Mo4D1 O30D 78.1(6) . .
O11D Mo4D1 O30D 78.1(6) 6 .
O18D Mo4D2 O18D 106(2) 6 .
O18D Mo4D2 O4D 94(3) 6 .
O18D Mo4D2 O4D 94(3) . .
O18D Mo4D2 O30D 93(3) 6 .
O18D Mo4D2 O30D 93(3) . .
O4D Mo4D2 O30D 169(2) . .
O18D Mo4D2 O11D 159.8(16) 6 .
O18D Mo4D2 O11D 93.9(8) . .
O4D Mo4D2 O11D 87(2) . .
O30D Mo4D2 O11D 84(2) . .
O18D Mo4D2 O11D 93.9(8) 6 6
O18D Mo4D2 O11D 159.8(16) . 6
O4D Mo4D2 O11D 87(2) . 6
O30D Mo4D2 O11D 84(2) . 6
O11D Mo4D2 O11D 65.9(11) . 6
O20A Mo5A1 O31A 105.2(9) . .
O20A Mo5A1 O21A 103.3(7) . .
O31A Mo5A1 O21A 103.4(8) . .
O20A Mo5A1 O12A 93.4(6) . .
O31A Mo5A1 O12A 92.8(7) . .
O21A Mo5A1 O12A 152.5(8) . .
O20A Mo5A1 O13A 155.2(10) . .
O31A Mo5A1 O13A 93.3(8) . .
O21A Mo5A1 O13A 88.0(5) . .
O12A Mo5A1 O13A 68.8(4) . .
O20A Mo5A1 O5A 82.8(9) . .
O31A Mo5A1 O5A 168.7(6) . .
O21A Mo5A1 O5A 82.1(8) . .
O12A Mo5A1 O5A 78.5(6) . .
O13A Mo5A1 O5A 77.0(6) . .
O20A Mo5A2 O5A 104.4(19) . .
O20A Mo5A2 O21A 104.4(13) . .
O5A Mo5A2 O21A 103(2) . .
O20A Mo5A2 O12A 92.4(10) . .
O5A Mo5A2 O12A 93.6(16) . .
O21A Mo5A2 O12A 153(2) . .
O20A Mo5A2 O13A 156(3) . .
O5A Mo5A2 O13A 91.9(17) . .
O21A Mo5A2 O13A 88.9(7) . .
O12A Mo5A2 O13A 68.4(6) . .
O20A Mo5A2 O31A 83(2) . .
O5A Mo5A2 O31A 168.2(9) . .
O21A Mo5A2 O31A 83.8(19) . .
O12A Mo5A2 O31A 76.7(15) . .
O13A Mo5A2 O31A 78.3(14) . .
O31B Mo5B1 O20B 104.9(9) . .
O31B Mo5B1 O21B 101.9(7) . .
O20B Mo5B1 O21B 105.0(5) . .
O31B Mo5B1 O12B 101.6(6) . .
O20B Mo5B1 O12B 89.9(5) . .
O21B Mo5B1 O12B 147.8(9) . .
O31B Mo5B1 O13B 94.2(6) . .
O20B Mo5B1 O13B 153.7(9) . .
O21B Mo5B1 O13B 88.2(5) . .
O12B Mo5B1 O13B 68.4(5) . .
O31B Mo5B1 O5B 172.5(6) . .
O20B Mo5B1 O5B 82.0(7) . .
O21B Mo5B1 O5B 78.6(7) . .
O12B Mo5B1 O5B 75.3(6) . .
O13B Mo5B1 O5B 78.3(6) . .
O5B Mo5B2 O20B 103.3(8) . .
O5B Mo5B2 O21B 100.8(8) . .
O20B Mo5B2 O21B 101.4(6) . .
O5B Mo5B2 O12B 95.5(8) . .
O20B Mo5B2 O12B 89.3(6) . .
O21B Mo5B2 O12B 157.8(9) . .
O5B Mo5B2 O13B 100.0(9) . .
O20B Mo5B2 O13B 150.9(10) . .
O21B Mo5B2 O13B 90.9(5) . .
O12B Mo5B2 O13B 71.3(5) . .
O5B Mo5B2 O31B 177.8(6) . .
O20B Mo5B2 O31B 78.4(8) . .
O21B Mo5B2 O31B 80.1(7) . .
O12B Mo5B2 O31B 83.1(7) . .
O13B Mo5B2 O31B 78.0(6) . .
O20C Mo5C O31C 103.7(7) . .
O20C Mo5C O21C 103.7(6) . .
O31C Mo5C O21C 101.2(5) . .
O20C Mo5C O12C 92.2(5) . .
O31C Mo5C O12C 94.5(5) . .
O21C Mo5C O12C 154.2(5) . .
O20C Mo5C O13C 155.2(6) . .
O31C Mo5C O13C 93.8(5) . .
O21C Mo5C O13C 89.8(4) . .
O12C Mo5C O13C 68.7(4) . .
O20C Mo5C O5C 85.5(7) . .
O31C Mo5C O5C 169.1(5) . .
O21C Mo5C O5C 81.9(5) . .
O12C Mo5C O5C 79.1(4) . .
O13C Mo5C O5C 75.7(4) . .
O6A Mo6A O22A 103.6(5) . .
O6A Mo6A O23A 105.2(5) . .
O22A Mo6A O23A 96.4(4) . .
O6A Mo6A O13A 103.2(5) . .
O22A Mo6A O13A 88.4(4) . .
O23A Mo6A O13A 149.2(4) . .
O6A Mo6A O9A 94.9(5) . .
O22A Mo6A O9A 155.6(4) . .
O23A Mo6A O9A 94.1(4) . .
O13A Mo6A O9A 71.7(4) . .
O6A Mo6A O32A 167.2(4) . .
O22A Mo6A O32A 89.2(4) . .
O23A Mo6A O32A 71.3(4) . .
O13A Mo6A O32A 78.3(4) . .
O9A Mo6A O32A 73.4(4) . .
O6B Mo6B O23B 101.1(5) . .
O6B Mo6B O22B 102.7(5) . .
O23B Mo6B O22B 99.8(5) . .
O6B Mo6B O13B 103.3(5) . .
O23B Mo6B O13B 152.5(5) . .
O22B Mo6B O13B 87.2(4) . .
O6B Mo6B O9B 94.0(5) . .
O23B Mo6B O9B 94.5(4) . .
O22B Mo6B O9B 155.5(4) . .
O13B Mo6B O9B 71.4(4) . .
O6B Mo6B O32B 166.6(4) . .
O23B Mo6B O32B 73.1(4) . .
O22B Mo6B O32B 90.3(4) . .
O13B Mo6B O32B 80.3(4) . .
O9B Mo6B O32B 74.7(4) . .
O6C Mo6C O23C 102.7(5) . .
O6C Mo6C O22C 103.3(5) . .
O23C Mo6C O22C 96.3(4) . .
O6C Mo6C O13C 103.7(5) . .
O23C Mo6C O13C 150.7(4) . .
O22C Mo6C O13C 89.7(4) . .
O6C Mo6C O9C 94.3(5) . .
O23C Mo6C O9C 94.2(4) . .
O22C Mo6C O9C 156.9(4) . .
O13C Mo6C O9C 71.5(4) . .
O6C Mo6C O32C 168.1(5) . .
O23C Mo6C O32C 73.0(4) . .
O22C Mo6C O32C 88.3(4) . .
O13C Mo6C O32C 78.6(4) . .
O9C Mo6C O32C 75.2(4) . .
O7A Mo7A1 O25A 108.3(8) . .
O7A Mo7A1 O24A 101.6(7) . .
O25A Mo7A1 O24A 96.8(6) . .
O7A Mo7A1 O18A 98.5(7) . .
O25A Mo7A1 O18A 95.4(6) . .
O24A Mo7A1 O18A 152.0(7) . .
O7A Mo7A1 O17A 91.6(5) . .
O25A Mo7A1 O17A 160.0(8) . .
O24A Mo7A1 O17A 80.4(5) . .
O18A Mo7A1 O17A 79.6(4) . .
O7A Mo7A1 O35A 167.6(6) . .
O25A Mo7A1 O35A 83.6(8) . .
O24A Mo7A1 O35A 80.2(6) . .
O18A Mo7A1 O35A 76.2(6) . .
O17A Mo7A1 O35A 76.5(5) . .
O35A Mo7A2 O25A 107.3(9) . .
O35A Mo7A2 O24A 103.0(8) . .
O25A Mo7A2 O24A 95.7(6) . .
O35A Mo7A2 O18A 95.7(7) . .
O25A Mo7A2 O18A 93.8(6) . .
O24A Mo7A2 O18A 155.3(8) . .
O35A Mo7A2 O17A 94.1(6) . .
O25A Mo7A2 O17A 158.3(9) . .
O24A Mo7A2 O17A 82.0(5) . .
O18A Mo7A2 O17A 80.8(4) . .
O35A Mo7A2 O7A 169.8(6) . .
O25A Mo7A2 O7A 81.7(8) . .
O24A Mo7A2 O7A 80.4(7) . .
O18A Mo7A2 O7A 78.6(6) . .
O17A Mo7A2 O7A 76.7(5) . .
O7C Mo7C1 O25C 106.1(10) . .
O7C Mo7C1 O24C 101.5(8) . .
O25C Mo7C1 O24C 98.2(8) . .
O7C Mo7C1 O18C 97.5(7) . .
O25C Mo7C1 O18C 93.5(8) . .
O24C Mo7C1 O18C 153.9(7) . .
O7C Mo7C1 O17C 86.2(8) . .
O25C Mo7C1 O17C 167.2(10) . .
O24C Mo7C1 O17C 82.3(6) . .
O18C Mo7C1 O17C 81.2(6) . .
O7C Mo7C1 O35C 165.4(9) . .
O25C Mo7C1 O35C 88.3(10) . .
O24C Mo7C1 O35C 78.7(6) . .
O18C Mo7C1 O35C 78.4(6) . .
O17C Mo7C1 O35C 79.3(6) . .
O25C Mo7C2 O24C 99.0(9) . .
O25C Mo7C2 O7C 97.4(19) . .
O24C Mo7C2 O7C 93.9(16) . .
O25C Mo7C2 O18C 95.7(9) . .
O24C Mo7C2 O18C 163.3(15) . .
O7C Mo7C2 O18C 92.0(13) . .
O25C Mo7C2 O35C 96.5(18) . .
O24C Mo7C2 O35C 85.1(13) . .
O7C Mo7C2 O35C 166.1(10) . .
O18C Mo7C2 O35C 85.4(15) . .
O25C Mo7C2 O17C 177.9(15) . .
O24C Mo7C2 O17C 82.8(7) . .
O7C Mo7C2 O17C 81.4(12) . .
O18C Mo7C2 O17C 82.6(7) . .
O35C Mo7C2 O17C 84.7(12) . .
O36B Mo8B1 O26B 105.1(8) . .
O36B Mo8B1 O24C 99.5(6) . .
O26B Mo8B1 O24C 96.9(5) . .
O36B Mo8B1 O19B 95.5(6) . .
O26B Mo8B1 O19B 92.7(5) . .
O24C Mo8B1 O19B 159.4(6) . .
O36B Mo8B1 O20B 92.0(6) . .
O26B Mo8B1 O20B 162.5(8) . .
O24C Mo8B1 O20B 83.4(5) . .
O19B Mo8B1 O20B 82.0(4) . .
O36B Mo8B1 O7C 165.0(7) . 7_455
O26B Mo8B1 O7C 89.2(8) . 7_455
O24C Mo8B1 O7C 82.6(5) . 7_455
O19B Mo8B1 O7C 79.3(5) . 7_455
O20B Mo8B1 O7C 73.4(5) . 7_455
O7C Mo8B2 O26B 118(2) 7_455 .
O7C Mo8B2 O24C 106(2) 7_455 .
O26B Mo8B2 O24C 94.8(16) . .
O7C Mo8B2 O19B 98.1(17) 7_455 .
O26B Mo8B2 O19B 89.5(15) . .
O24C Mo8B2 O19B 150(3) . .
O7C Mo8B2 O20B 88.8(18) 7_455 .
O26B Mo8B2 O20B 152(4) . .
O24C Mo8B2 O20B 82.5(9) . .
O19B Mo8B2 O20B 80.2(9) . .
O7C Mo8B2 O36B 162.3(15) 7_455 .
O26B Mo8B2 O36B 78(2) . .
O24C Mo8B2 O36B 77.5(18) . .
O19B Mo8B2 O36B 74.5(18) . .
O20B Mo8B2 O36B 74.2(15) . .
O38A Mo9A O27A 102.7(5) . .
O38A Mo9A O28A 106.7(5) . .
O27A Mo9A O28A 99.5(5) . .
O38A Mo9A O32A 107.0(5) . .
O27A Mo9A O32A 95.7(5) . .
O28A Mo9A O32A 138.7(4) . .
O38A Mo9A O33A 98.2(5) . .
O27A Mo9A O33A 158.8(5) . .
O28A Mo9A O33A 77.5(4) . .
O32A Mo9A O33A 74.7(4) . .
O38A Mo9A O9A 176.1(4) . .
O27A Mo9A O9A 73.4(4) . .
O28A Mo9A O9A 73.8(4) . .
O32A Mo9A O9A 74.2(4) . .
O33A Mo9A O9A 85.7(4) . .
O38B Mo9B O27B 103.3(5) . .
O38B Mo9B O32B 106.3(5) . .
O27B Mo9B O32B 99.5(4) . .
O38B Mo9B O28B 109.1(5) . .
O27B Mo9B O28B 96.4(4) . .
O32B Mo9B O28B 136.4(4) . .
O38B Mo9B O33B 93.8(5) . .
O27B Mo9B O33B 162.9(5) . .
O32B Mo9B O33B 76.7(4) . .
O28B Mo9B O33B 76.3(4) . .
O38B Mo9B O9B 175.8(4) . .
O27B Mo9B O9B 72.9(4) . .
O32B Mo9B O9B 73.0(4) . .
O28B Mo9B O9B 73.4(4) . .
O33B Mo9B O9B 90.1(4) . .
O38C Mo9C O27C 102.8(5) . .
O38C Mo9C O32C 107.3(5) . .
O27C Mo9C O32C 98.2(5) . .
O38C Mo9C O28C 104.3(5) . .
O27C Mo9C O28C 98.5(5) . .
O32C Mo9C O28C 139.8(4) . .
O38C Mo9C O33C 97.7(5) . .
O27C Mo9C O33C 159.5(4) . .
O32C Mo9C O33C 77.0(4) . .
O28C Mo9C O33C 74.6(4) . .
O38C Mo9C O9C 175.8(4) . .
O27C Mo9C O9C 74.3(4) . .
O32C Mo9C O9C 76.3(4) . .
O28C Mo9C O9C 73.5(4) . .
O33C Mo9C O9C 85.2(4) . .
O38D Mo9D O27D 104.5(7) . .
O38D Mo9D O28D 106.6(3) . .
O27D Mo9D O28D 97.0(4) . .
O38D Mo9D O28D 106.6(3) . 6
O27D Mo9D O28D 97.0(4) . 6
O28D Mo9D O28D 139.1(6) . 6
O38D Mo9D O33D 96.3(6) . .
O27D Mo9D O33D 159.2(7) . .
O28D Mo9D O33D 76.7(3) . .
O28D Mo9D O33D 76.7(3) 6 .
O38D Mo9D O9D 176.9(6) . .
O27D Mo9D O9D 72.3(6) . .
O28D Mo9D O9D 74.1(3) . .
O28D Mo9D O9D 74.1(3) 6 .
O33D Mo9D O9D 86.9(5) . .
O34A Mo10A O15D 103.4(5) . 2
O34A Mo10A O14A 99.3(5) . .
O15D Mo10A O14A 89.1(4) 2 .
O34A Mo10A O16D 101.4(5) . 2
O15D Mo10A O16D 87.6(4) 2 2
O14A Mo10A O16D 159.2(4) . 2
O34A Mo10A O33A 98.9(5) . .
O15D Mo10A O33A 157.6(5) 2 .
O14A Mo10A O33A 89.6(5) . .
O16D Mo10A O33A 85.7(5) 2 .
O34A Mo10A O28A 167.3(5) . .
O15D Mo10A O28A 87.4(4) 2 .
O14A Mo10A O28A 74.0(4) . .
O16D Mo10A O28A 85.3(4) 2 .
O33A Mo10A O28A 70.8(4) . .
O34B Mo10B O15C 102.0(5) . 2
O34B Mo10B O14B 100.7(5) . .
O15C Mo10B O14B 89.7(4) 2 .
O34B Mo10B O16C 102.0(5) . 2
O15C Mo10B O16C 86.7(4) 2 2
O14B Mo10B O16C 157.2(5) . 2
O34B Mo10B O33B 95.5(5) . .
O15C Mo10B O33B 162.1(4) 2 .
O14B Mo10B O33B 90.8(4) . .
O16C Mo10B O33B 85.9(4) 2 .
O34B Mo10B O28B 166.1(5) . .
O15C Mo10B O28B 91.0(4) 2 .
O14B Mo10B O28B 74.3(4) . .
O16C Mo10B O28B 83.3(4) 2 .
O33B Mo10B O28B 71.9(4) . .
O34C Mo10C O15B 104.4(5) . 2
O34C Mo10C O16B 102.0(5) . 2
O15B Mo10C O16B 87.7(4) 2 2
O34C Mo10C O14C 98.7(5) . .
O15B Mo10C O14C 89.0(4) 2 .
O16B Mo10C O14C 159.2(4) 2 .
O34C Mo10C O33C 99.2(5) . .
O15B Mo10C O33C 156.4(5) 2 .
O16B Mo10C O33C 86.5(5) 2 .
O14C Mo10C O33C 88.4(4) . .
O34C Mo10C O28C 166.7(5) . .
O15B Mo10C O28C 86.3(4) 2 .
O16B Mo10C O28C 86.2(4) 2 .
O14C Mo10C O28C 73.1(4) . .
O33C Mo10C O28C 70.5(4) . .
O34D Mo10D O15A 104.4(5) . 2
O34D Mo10D O14D 100.7(5) . .
O15A Mo10D O14D 88.8(4) 2 .
O34D Mo10D O16A 101.5(5) . 2
O15A Mo10D O16A 87.5(4) 2 2
O14D Mo10D O16A 157.8(4) . 2
O34D Mo10D O33D 97.3(6) . .
O15A Mo10D O33D 158.2(5) 2 .
O14D Mo10D O33D 88.7(5) . .
O16A Mo10D O33D 86.7(5) 2 .
O34D Mo10D O28D 166.2(5) . .
O15A Mo10D O28D 88.3(4) 2 .
O14D Mo10D O28D 74.0(4) . .
O16A Mo10D O28D 84.0(4) 2 .
O33D Mo10D O28D 70.1(5) . .
O37A Mo11A O22C 103.9(5) . 2
O37A Mo11A O23A 101.5(5) . .
O22C Mo11A O23A 91.3(4) 2 .
O37A Mo11A O21C 100.0(5) . 2
O22C Mo11A O21C 87.4(4) 2 2
O23A Mo11A O21C 158.1(4) . 2
O37A Mo11A O33A 98.7(5) . .
O22C Mo11A O33A 157.0(5) 2 .
O23A Mo11A O33A 88.6(5) . .
O21C Mo11A O33A 84.2(5) 2 .
O37A Mo11A O32A 167.4(5) . .
O22C Mo11A O32A 88.3(4) 2 .
O23A Mo11A O32A 74.4(4) . .
O21C Mo11A O32A 83.7(4) 2 .
O33A Mo11A O32A 69.6(4) . .
O37B Mo11B O22B 102.6(5) . 2
O37B Mo11B O23B 99.0(5) . .
O22B Mo11B O23B 87.6(5) 2 .
O37B Mo11B O21B 102.6(5) . 2
O22B Mo11B O21B 86.1(4) 2 2
O23B Mo11B O21B 158.3(5) . 2
O37B Mo11B O33B 96.9(5) . .
O22B Mo11B O33B 160.4(4) 2 .
O23B Mo11B O33B 90.9(4) . .
O21B Mo11B O33B 88.1(4) 2 .
O37B Mo11B O32B 166.9(5) . .
O22B Mo11B O32B 88.5(4) 2 .
O23B Mo11B O32B 74.3(4) . .
O21B Mo11B O32B 84.8(4) 2 .
O33B Mo11B O32B 72.3(4) . .
O37C Mo11C O22A 104.9(5) . 2
O37C Mo11C O23C 101.1(5) . .
O22A Mo11C O23C 92.8(4) 2 .
O37C Mo11C O33C 97.9(5) . .
O22A Mo11C O33C 156.6(4) 2 .
O23C Mo11C O33C 88.1(4) . .
O37C Mo11C O21A 99.8(5) . 2
O22A Mo11C O21A 85.5(4) 2 2
O23C Mo11C O21A 158.8(4) . 2
O33C Mo11C O21A 85.3(4) . 2
O37C Mo11C O32C 167.8(5) . .
O22A Mo11C O32C 87.0(4) 2 .
O23C Mo11C O32C 75.1(4) . .
O33C Mo11C O32C 70.7(4) . .
O21A Mo11C O32C 83.7(4) 2 .
Mo3D2 O3D Mo3D1 0.2(7) . .
Mo4C2 O4C Mo4B2 157.9(12) . 7_455
Mo4C2 O4C Mo4C1 2.8(9) . .
Mo4B2 O4C Mo4C1 155.5(9) 7_455 .
Mo4C2 O4C Mo4B1 159.7(10) . 7_455
Mo4B2 O4C Mo4B1 1.7(8) 7_455 7_455
Mo4C1 O4C Mo4B1 157.2(7) . 7_455
Mo4D1 O4D Mo4D2 1.9(13) . .
Mo5A2 O5A Mo5A1 2.1(4) . .
Mo5B2 O5B Mo5B1 1.9(3) . .
Mo7A1 O7A Mo7A2 3.3(2) . .
Mo8B2 O7C Mo7C1 169.8(13) 7_455 .
Mo8B2 O7C Mo7C2 168.9(12) 7_455 .
Mo7C1 O7C Mo7C2 1.4(8) . .
Mo8B2 O7C Mo8B1 4.6(9) 7_455 7_455
Mo7C1 O7C Mo8B1 165.8(9) . 7_455
Mo7C2 O7C Mo8B1 165.2(8) . 7_455
Mo2A O9A Mo6A 140.3(5) . .
Mo2A O9A Mo1A 104.6(5) . .
Mo6A O9A Mo1A 103.6(5) . .
Mo2A O9A Mo9A 101.2(4) . .
Mo6A O9A Mo9A 103.3(4) . .
Mo1A O9A Mo9A 95.2(4) . .
Mo6B O9B Mo2B 141.1(5) . .
Mo6B O9B Mo1B 106.5(5) . .
Mo2B O9B Mo1B 105.0(4) . .
Mo6B O9B Mo9B 100.2(4) . .
Mo2B O9B Mo9B 99.4(4) . .
Mo1B O9B Mo9B 94.7(4) . .
Mo6C O9C Mo2C 143.3(5) . .
Mo6C O9C Mo1C 103.6(4) . .
Mo2C O9C Mo1C 103.9(4) . .
Mo6C O9C Mo9C 100.4(4) . .
Mo2C O9C Mo9C 101.1(4) . .
Mo1C O9C Mo9C 94.5(4) . .
Mo2D O9D Mo2D 138.3(8) . 6
Mo2D O9D Mo1D 104.4(4) . .
Mo2D O9D Mo1D 104.4(4) 6 .
Mo2D O9D Mo9D 103.1(4) . .
Mo2D O9D Mo9D 103.1(4) 6 .
Mo1D O9D Mo9D 95.9(5) . .
Mo2A O10A Mo1A 110.3(5) . .
Mo2A O10A Mo3A 140.2(5) . .
Mo1A O10A Mo3A 106.7(4) . .
Mo1B O10B Mo2B 109.9(5) . .
Mo1B O10B Mo3B 108.2(5) . .
Mo2B O10B Mo3B 141.6(6) . .
Mo2C O10C Mo1C 110.8(5) . .
Mo2C O10C Mo3C 137.5(5) . .
Mo1C O10C Mo3C 106.4(5) . .
Mo2D O10D Mo1D 110.8(5) . .
Mo2D O10D Mo3D2 142.7(7) . .
Mo1D O10D Mo3D2 106.5(6) . .
Mo2D O10D Mo3D1 140.5(6) . .
Mo1D O10D Mo3D1 106.5(5) . .
Mo3D2 O10D Mo3D1 14.2(19) . .
Mo1A O11A Mo3A 110.8(4) . .
Mo1A O11A Mo4A 109.0(5) . .
Mo3A O11A Mo4A 138.2(5) . .
Mo4B1 O11B Mo1B 113.1(6) . .
Mo4B1 O11B Mo4B2 13.4(3) . .
Mo1B O11B Mo4B2 111.6(7) . .
Mo4B1 O11B Mo3B 136.5(7) . .
Mo1B O11B Mo3B 109.7(5) . .
Mo4B2 O11B Mo3B 138.2(7) . .
Mo1C O11C Mo3C 110.7(5) . .
Mo1C O11C Mo4C2 106.5(8) . .
Mo3C O11C Mo4C2 142.1(9) . .
Mo1C O11C Mo4C1 109.8(6) . .
Mo3C O11C Mo4C1 134.9(9) . .
Mo4C2 O11C Mo4C1 12.7(3) . .
Mo1D O11D Mo3D2 110.7(8) . .
Mo1D O11D Mo3D1 112.2(6) . .
Mo3D2 O11D Mo3D1 15(2) . .
Mo1D O11D Mo4D1 109.6(6) . .
Mo3D2 O11D Mo4D1 139.1(7) . .
Mo3D1 O11D Mo4D1 137.3(7) . .
Mo1D O11D Mo4D2 110.8(7) . .
Mo3D2 O11D Mo4D2 138.5(10) . .
Mo3D1 O11D Mo4D2 133.6(11) . .
Mo4D1 O11D Mo4D2 8(2) . .
Mo1A O12A Mo5A1 110.9(5) . .
Mo1A O12A Mo4A 111.2(5) . .
Mo5A1 O12A Mo4A 136.8(6) . .
Mo1A O12A Mo5A2 109.2(7) . .
Mo5A1 O12A Mo5A2 17.0(10) . .
Mo4A O12A Mo5A2 138.9(6) . .
Mo1B O12B Mo5B2 108.9(5) . .
Mo1B O12B Mo5B1 110.4(5) . .
Mo5B2 O12B Mo5B1 19.88(19) . .
Mo1B O12B Mo4B2 109.2(6) . .
Mo5B2 O12B Mo4B2 140.2(8) . .
Mo5B1 O12B Mo4B2 139.3(8) . .
Mo1B O12B Mo4B1 108.6(5) . .
Mo5B2 O12B Mo4B1 142.5(7) . .
Mo5B1 O12B Mo4B1 135.2(8) . .
Mo4B2 O12B Mo4B1 12.5(3) . .
Mo4C2 O12C Mo1C 111.8(8) . .
Mo4C2 O12C Mo5C 137.5(8) . .
Mo1C O12C Mo5C 110.4(5) . .
Mo4C2 O12C Mo4C1 13.4(3) . .
Mo1C O12C Mo4C1 111.9(6) . .
Mo5C O12C Mo4C1 133.6(8) . .
Mo1A O13A Mo6A 109.7(5) . .
Mo1A O13A Mo5A2 107.8(6) . .
Mo6A O13A Mo5A2 141.6(7) . .
Mo1A O13A Mo5A1 108.3(5) . .
Mo6A O13A Mo5A1 141.0(6) . .
Mo5A2 O13A Mo5A1 16.5(10) . .
Mo6B O13B Mo5B2 144.4(6) . .
Mo6B O13B Mo1B 109.5(5) . .
Mo5B2 O13B Mo1B 106.1(5) . .
Mo6B O13B Mo5B1 137.9(6) . .
Mo5B2 O13B Mo5B1 19.76(19) . .
Mo1B O13B Mo5B1 107.2(5) . .
Mo1C O13C Mo6C 110.9(5) . .
Mo1C O13C Mo5C 108.3(5) . .
Mo6C O13C Mo5C 140.1(5) . .
Mo2A O14A Mo10A 121.5(5) . .
Mo2B O14B Mo10B 118.3(6) . .
Mo2C O14C Mo10C 120.7(5) . .
Mo2D O14D Mo10D 121.8(5) . .
Mo2A O15A Mo10D 157.9(6) . 2
Mo2B O15B Mo10C 156.3(6) . 2
Mo2C O15C Mo10B 156.8(6) . 2
Mo2D O15D Mo10A 158.3(6) . 2
Mo3A O16A Mo10D 145.2(6) . 2
Mo3B O16B Mo10C 152.0(6) . 2
Mo3C O16C Mo10B 144.2(6) . 2
Mo3D2 O16D Mo3D1 16(2) . .
Mo3D2 O16D Mo10A 151.1(7) . 2
Mo3D1 O16D Mo10A 146.5(7) . 2
Mo3A O17A Mo7A2 135.9(6) . .
Mo3A O17A Mo7A1 149.7(6) . .
Mo7A2 O17A Mo7A1 18.17(13) . .
Mo3C O17C Mo7C2 153.1(10) . .
Mo3C O17C Mo7C1 156.8(7) . .
Mo7C2 O17C Mo7C1 6.0(11) . .
Mo3D1 O17D Mo3D2 18(2) . .
Mo4A O18A Mo7A2 157.5(7) . .
Mo4A O18A Mo7A1 162.2(7) . .
Mo7A2 O18A Mo7A1 20.82(17) . .
Mo4B1 O18B Mo4B2 16.0(4) . .
Mo4C1 O18C Mo7C2 152.4(16) . .
Mo4C1 O18C Mo4C2 14.3(5) . .
Mo7C2 O18C Mo4C2 160.3(11) . .
Mo4C1 O18C Mo7C1 156.9(12) . .
Mo7C2 O18C Mo7C1 6.6(12) . .
Mo4C2 O18C Mo7C1 161.2(10) . .
Mo4D2 O18D Mo4D1 10(3) . .
Mo4B2 O19B Mo4B1 14.7(3) . .
Mo4B2 O19B Mo8B1 151.7(12) . .
Mo4B1 O19B Mo8B1 140.3(14) . .
Mo4B2 O19B Mo8B2 161.0(10) . .
Mo4B1 O19B Mo8B2 157.6(15) . .
Mo8B1 O19B Mo8B2 21.3(15) . .
Mo4C1 O19C Mo4C2 16.3(4) . .
Mo5A1 O20A Mo5A2 20.8(12) . .
Mo5B1 O20B Mo5B2 23.2(2) . .
Mo5B1 O20B Mo8B1 141.7(8) . .
Mo5B2 O20B Mo8B1 152.2(6) . .
Mo5B1 O20B Mo8B2 157.0(13) . .
Mo5B2 O20B Mo8B2 152.9(9) . .
Mo8B1 O20B Mo8B2 19.7(14) . .
Mo5A2 O21A Mo5A1 19.3(12) . .
Mo5A2 O21A Mo11C 154.3(7) . 2
Mo5A1 O21A Mo11C 146.0(7) . 2
Mo5B2 O21B Mo5B1 22.1(2) . .
Mo5B2 O21B Mo11B 152.0(6) . 2
Mo5B1 O21B Mo11B 144.9(7) . 2
Mo5C O21C Mo11A 145.5(6) . 2
Mo6A O22A Mo11C 158.0(6) . 2
Mo6B O22B Mo11B 158.8(6) . 2
Mo6C O22C Mo11A 156.3(6) . 2
Mo6A O23A Mo11A 123.8(5) . .
Mo6B O23B Mo11B 118.2(6) . .
Mo6C O23C Mo11C 121.3(6) . .
Mo7A2 O24A Mo7A2 139.4(9) 6 .
Mo7A2 O24A Mo7A1 140.1(8) 6 .
Mo7A2 O24A Mo7A1 21.70(14) . .
Mo7A2 O24A Mo7A1 21.70(14) 6 6
Mo7A2 O24A Mo7A1 140.1(8) . 6
Mo7A1 O24A Mo7A1 129.5(9) . 6
Mo7C2 O24C Mo7C1 7.0(13) . .
Mo7C2 O24C Mo8B1 138.2(9) . .
Mo7C1 O24C Mo8B1 135.5(7) . .
Mo7C2 O24C Mo8B2 124.7(16) . .
Mo7C1 O24C Mo8B2 119.7(15) . .
Mo8B1 O24C Mo8B2 22.3(16) . .
Mo7A1 O25A Mo7A2 23.4(2) . .
Mo7C2 O25C Mo7C1 7.7(14) . .
Mo8B1 O26B Mo8B2 25.0(17) . .
Mo9A O27A Mo1A 117.1(5) . .
Mo9B O27B Mo1B 117.1(5) . .
Mo9C O27C Mo1C 116.4(5) . .
Mo9D O27D Mo1D 118.3(8) . .
Mo9A O28A Mo10A 103.1(5) . .
Mo9A O28A Mo2A 110.8(5) . .
Mo10A O28A Mo2A 90.4(3) . .
Mo9B O28B Mo10B 105.9(5) . .
Mo9B O28B Mo2B 111.9(4) . .
Mo10B O28B Mo2B 92.9(4) . .
Mo9C O28C Mo10C 103.7(4) . .
Mo9C O28C Mo2C 110.6(5) . .
Mo10C O28C Mo2C 92.2(4) . .
Mo9D O28D Mo10D 103.0(4) . .
Mo9D O28D Mo2D 108.9(4) . .
Mo10D O28D Mo2D 89.2(3) . .
Mo3D1 O29D Mo3D2 2.7(7) . .
Mo4B1 O30B Mo4B2 2.1(6) . .
Mo4C1 O30C Mo4C2 3.5(6) . .
Mo4D2 O30D Mo4D1 2.8(11) . .
Mo5A1 O31A Mo5A2 1.5(5) . .
Mo5B1 O31B Mo5B2 3.6(2) . .
Mo9A O32A Mo11A 104.6(5) . .
Mo9A O32A Mo6A 109.0(5) . .
Mo11A O32A Mo6A 88.9(4) . .
Mo9B O32B Mo11B 104.8(4) . .
Mo9B O32B Mo6B 111.9(4) . .
Mo11B O32B Mo6B 91.9(4) . .
Mo9C O32C Mo11C 104.2(5) . .
Mo9C O32C Mo6C 108.0(4) . .
Mo11C O32C Mo6C 89.4(4) . .
Mo10A O33A Mo11A 140.3(6) . .
Mo10A O33A Mo9A 107.3(5) . .
Mo11A O33A Mo9A 110.2(5) . .
Mo11B O33B Mo10B 144.8(6) . .
Mo11B O33B Mo9B 105.4(5) . .
Mo10B O33B Mo9B 104.7(5) . .
Mo10C O33C Mo11C 142.4(6) . .
Mo10C O33C Mo9C 109.5(5) . .
Mo11C O33C Mo9C 107.1(5) . .
Mo10D O33D Mo10D 137.9(8) 6 .
Mo10D O33D Mo9D 109.4(4) 6 .
Mo10D O33D Mo9D 109.4(4) . .
Mo7A2 O35A Mo7A1 1.3(2) . .
Mo7C2 O35C Mo7C1 0.8(7) . .
Mo8B1 O36B Mo8B2 1.9(6) . .

loop_
_geom_bond_atom_site_label_1
_geom_bond_atom_site_label_2
_geom_bond_distance
_geom_bond_site_symmetry_2
Mo1A O1A 1.676(10) .
Mo1A O11A 1.966(10) .
Mo1A O13A 2.001(11) .
Mo1A O10A 2.014(10) .
Mo1A O12A 2.018(10) .
Mo1A O9A 2.100(10) .
Mo1A O27A 2.228(10) .
Mo1B O1B 1.676(11) .
Mo1B O12B 1.963(11) .
Mo1B O10B 1.994(11) .
Mo1B O11B 2.018(11) .
Mo1B O13B 2.031(11) .
Mo1B O9B 2.077(10) .
Mo1B O27B 2.210(11) .
Mo1C O1C 1.664(11) .
Mo1C O11C 1.963(10) .
Mo1C O13C 1.991(10) .
Mo1C O12C 2.014(11) .
Mo1C O10C 2.020(10) .
Mo1C O9C 2.113(11) .
Mo1C O27C 2.205(10) .
Mo1D O1D 1.683(16) .
Mo1D O11D 1.974(11) 6
Mo1D O11D 1.975(11) .
Mo1D O10D 2.000(10) .
Mo1D O10D 2.000(10) 6
Mo1D O9D 2.095(15) .
Mo1D O27D 2.220(16) .
Mo2A O2A 1.660(11) .
Mo2A O15A 1.840(10) .
Mo2A O14A 1.887(10) .
Mo2A O10A 1.989(10) .
Mo2A O9A 2.051(11) .
Mo2A O28A 2.382(11) .
Mo2B O2B 1.675(11) .
Mo2B O15B 1.855(11) .
Mo2B O14B 1.871(12) .
Mo2B O10B 2.020(10) .
Mo2B O9B 2.065(10) .
Mo2B O28B 2.333(10) .
Mo2C O2C 1.697(10) .
Mo2C O15C 1.837(11) .
Mo2C O14C 1.869(10) .
Mo2C O10C 1.990(11) .
Mo2C O9C 2.078(10) .
Mo2C O28C 2.328(10) .
Mo2D O2D 1.672(11) .
Mo2D O15D 1.827(10) .
Mo2D O14D 1.836(11) .
Mo2D O10D 1.978(11) .
Mo2D O9D 2.049(5) .
Mo2D O28D 2.438(10) .
Mo3A O29A 1.694(11) .
Mo3A O17A 1.752(10) .
Mo3A O16A 1.852(11) .
Mo3A O11A 2.045(10) .
Mo3A O10A 2.101(10) .
Mo3A O3A 2.403(10) .
Mo3B O17B 1.645(8) .
Mo3B O16B 1.867(11) .
Mo3B O3B 1.980(15) .
Mo3B O11B 2.059(10) .
Mo3B O29B 2.094(14) .
Mo3B O10B 2.120(11) .
Mo3C O29C 1.690(12) .
Mo3C O17C 1.745(11) .
Mo3C O16C 1.842(11) .
Mo3C O11C 2.042(11) .
Mo3C O10C 2.095(10) .
Mo3C O3C 2.385(12) .
Mo3D1 O17D 1.652(14) .
Mo3D1 O29D 1.68(3) .
Mo3D1 O16D 1.912(13) .
Mo3D1 O11D 2.056(14) .
Mo3D1 O10D 2.174(13) .
Mo3D1 O3D 2.37(3) .
Mo3D2 O17D 1.69(3) .
Mo3D2 O3D 1.84(9) .
Mo3D2 O16D 1.866(17) .
Mo3D2 O11D 2.029(19) .
Mo3D2 O10D 2.110(17) .
Mo3D2 O29D 2.20(9) .
Mo4A O19A 1.705(11) .
Mo4A O4A 1.715(12) .
Mo4A O18A 1.829(12) .
Mo4A O12A 2.049(11) .
Mo4A O11A 2.153(10) .
Mo4A O30A 2.327(12) .
Mo4B1 O18B 1.645(15) .
Mo4B1 O30B 1.85(5) .
Mo4B1 O19B 1.851(16) .
Mo4B1 O11B 2.007(14) .
Mo4B1 O12B 2.171(15) .
Mo4B1 O4C 2.17(5) 7_455
Mo4B2 O4C 1.71(5) 7_455
Mo4B2 O18B 1.71(2) .
Mo4B2 O19B 1.819(19) .
Mo4B2 O11B 2.03(2) .
Mo4B2 O12B 2.145(18) .
Mo4B2 O30B 2.31(5) .
Mo4C1 O19C 1.651(15) .
Mo4C1 O18C 1.810(14) .
Mo4C1 O30C 1.92(5) .
Mo4C1 O12C 2.066(18) .
Mo4C1 O4C 2.14(5) .
Mo4C1 O11C 2.166(13) .
Mo4C2 O4C 1.67(4) .
Mo4C2 O19C 1.71(3) .
Mo4C2 O18C 1.93(3) .
Mo4C2 O12C 1.97(2) .
Mo4C2 O11C 2.15(2) .
Mo4C2 O30C 2.38(4) .
Mo4D1 O4D 1.65(3) .
Mo4D1 O18D 1.763(19) 6
Mo4D1 O18D 1.763(19) .
Mo4D1 O11D 2.105(14) .
Mo4D1 O11D 2.106(14) 6
Mo4D1 O30D 2.35(3) .
Mo4D2 O18D 1.68(2) 6
Mo4D2 O18D 1.68(2) .
Mo4D2 O4D 1.96(9) .
Mo4D2 O30D 2.05(9) .
Mo4D2 O11D 2.15(3) .
Mo4D2 O11D 2.15(3) 6
Mo5A1 O20A 1.685(12) .
Mo5A1 O31A 1.73(2) .
Mo5A1 O21A 1.827(11) .
Mo5A1 O12A 2.042(11) .
Mo5A1 O13A 2.126(11) .
Mo5A1 O5A 2.36(2) .
Mo5A2 O20A 1.69(2) .
Mo5A2 O5A 1.75(6) .
Mo5A2 O21A 1.800(17) .
Mo5A2 O12A 2.068(17) .
Mo5A2 O13A 2.119(16) .
Mo5A2 O31A 2.34(6) .
Mo5B1 O31B 1.675(19) .
Mo5B1 O20B 1.701(12) .
Mo5B1 O21B 1.861(11) .
Mo5B1 O12B 2.083(12) .
Mo5B1 O13B 2.098(12) .
Mo5B1 O5B 2.43(2) .
Mo5B2 O5B 1.73(2) .
Mo5B2 O20B 1.803(14) .
Mo5B2 O21B 1.848(12) .
Mo5B2 O12B 2.014(11) .
Mo5B2 O13B 2.018(11) .
Mo5B2 O31B 2.37(2) .
Mo5C O20C 1.683(13) .
Mo5C O31C 1.737(12) .
Mo5C O21C 1.851(11) .
Mo5C O12C 2.059(11) .
Mo5C O13C 2.132(11) .
Mo5C O5C 2.346(13) .
Mo6A O6A 1.685(11) .
Mo6A O22A 1.849(10) .
Mo6A O23A 1.854(10) .
Mo6A O13A 2.018(11) .
Mo6A O9A 2.081(11) .
Mo6A O32A 2.453(11) .
Mo6B O6B 1.687(11) .
Mo6B O23B 1.858(12) .
Mo6B O22B 1.859(10) .
Mo6B O13B 2.018(11) .
Mo6B O9B 2.052(10) .
Mo6B O32B 2.347(10) .
Mo6C O6C 1.674(10) .
Mo6C O23C 1.863(11) .
Mo6C O22C 1.868(10) .
Mo6C O13C 2.005(11) .
Mo6C O9C 2.075(10) .
Mo6C O32C 2.409(10) .
Mo7A1 O7A 1.647(9) .
Mo7A1 O25A 1.724(13) .
Mo7A1 O24A 1.899(7) .
Mo7A1 O18A 1.971(12) .
Mo7A1 O17A 2.270(10) .
Mo7A1 O35A 2.353(9) .
Mo7A2 O35A 1.644(9) .
Mo7A2 O25A 1.778(14) .
Mo7A2 O24A 1.877(7) .
Mo7A2 O18A 1.966(13) .
Mo7A2 O17A 2.227(10) .
Mo7A2 O7A 2.349(10) .
Mo7C1 O7C 1.685(16) .
Mo7C1 O25C 1.712(18) .
Mo7C1 O24C 1.870(15) .
Mo7C1 O18C 1.974(15) .
Mo7C1 O17C 2.173(16) .
Mo7C1 O35C 2.283(16) .
Mo7C2 O25C 1.70(2) .
Mo7C2 O24C 1.860(18) .
Mo7C2 O7C 1.91(4) .
Mo7C2 O18C 1.925(19) .
Mo7C2 O35C 2.06(4) .
Mo7C2 O17C 2.162(18) .
Mo8B1 O36B 1.677(16) .
Mo8B1 O26B 1.707(13) .
Mo8B1 O24C 1.936(11) .
Mo8B1 O19B 1.993(11) .
Mo8B1 O20B 2.179(12) .
Mo8B1 O7C 2.205(15) 7_455
Mo8B2 O7C 1.47(6) 7_455
Mo8B2 O26B 1.75(4) .
Mo8B2 O24C 1.95(2) .
Mo8B2 O19B 2.05(3) .
Mo8B2 O20B 2.20(2) .
Mo8B2 O36B 2.42(6) .
Mo9A O38A 1.696(11) .
Mo9A O27A 1.759(10) .
Mo9A O28A 1.896(11) .
Mo9A O32A 1.959(11) .
Mo9A O33A 2.097(11) .
Mo9A O9A 2.502(11) .
Mo9B O38B 1.684(11) .
Mo9B O27B 1.764(11) .
Mo9B O32B 1.898(10) .
Mo9B O28B 1.899(10) .
Mo9B O33B 2.111(10) .
Mo9B O9B 2.527(11) .
Mo9C O38C 1.696(10) .
Mo9C O27C 1.762(11) .
Mo9C O32C 1.912(10) .
Mo9C O28C 1.954(10) .
Mo9C O33C 2.096(11) .
Mo9C O9C 2.478(10) .
Mo9D O38D 1.713(15) .
Mo9D O27D 1.757(16) .
Mo9D O28D 1.938(10) .
Mo9D O28D 1.938(10) 6
Mo9D O33D 2.074(15) .
Mo9D O9D 2.497(13) .
Mo10A O34A 1.663(10) .
Mo10A O15D 1.912(11) 2
Mo10A O14A 1.927(11) .
Mo10A O16D 1.953(11) 2
Mo10A O33A 2.000(11) .
Mo10A O28A 2.306(10) .
Mo10B O34B 1.676(11) .
Mo10B O15C 1.938(11) 2
Mo10B O14B 1.957(12) .
Mo10B O16C 2.002(11) 2
Mo10B O33B 2.025(10) .
Mo10B O28B 2.198(10) .
Mo10C O34C 1.662(11) .
Mo10C O15B 1.906(11) 2
Mo10C O16B 1.934(12) 2
Mo10C O14C 1.936(11) .
Mo10C O33C 1.972(11) .
Mo10C O28C 2.263(11) .
Mo10D O34D 1.663(11) .
Mo10D O15A 1.910(10) 2
Mo10D O14D 1.979(10) .
Mo10D O16A 1.989(10) 2
Mo10D O33D 2.007(5) .
Mo10D O28D 2.307(10) .
Mo11A O37A 1.681(11) .
Mo11A O22C 1.882(10) 2
Mo11A O23A 1.914(10) .
Mo11A O21C 1.991(11) 2
Mo11A O33A 2.008(11) .
Mo11A O32A 2.289(10) .
Mo11B O37B 1.676(12) .
Mo11B O22B 1.913(10) 2
Mo11B O23B 1.968(12) .
Mo11B O21B 1.978(11) 2
Mo11B O33B 1.996(10) .
Mo11B O32B 2.220(10) .
Mo11C O37C 1.669(10) .
Mo11C O22A 1.890(10) 2
Mo11C O23C 1.923(11) .
Mo11C O33C 2.027(10) .
Mo11C O21A 2.028(10) 2
Mo11C O32C 2.281(10) .
O4C Mo4B2 1.71(5) 7_455
O4C Mo4B1 2.17(5) 7_455
O7C Mo8B2 1.47(6) 7_455
O7C Mo8B1 2.205(15) 7_455
O9D Mo2D 2.049(5) 6
O15A Mo10D 1.910(10) 2
O15B Mo10C 1.906(11) 2
O15C Mo10B 1.938(11) 2
O15D Mo10A 1.912(11) 2
O16A Mo10D 1.989(10) 2
O16B Mo10C 1.934(12) 2
O16C Mo10B 2.002(11) 2
O16D Mo10A 1.953(11) 2
O21A Mo11C 2.028(10) 2
O21B Mo11B 1.978(11) 2
O21C Mo11A 1.991(11) 2
O22A Mo11C 1.890(10) 2
O22B Mo11B 1.913(10) 2
O22C Mo11A 1.882(10) 2
O24A Mo7A2 1.877(7) 6
O24A Mo7A1 1.899(7) 6
O33D Mo10D 2.007(5) 6
